data_4125659
loop_
_publ_author_name
'Jie, Kecheng'
'Liu, Ming'
'Zhou, Yujuan'
'Little, Marc A.'
'Bonakala, Satyanarayana'
'Chong, Samantha Y.'
'Stephenson, Andrew'
'Chen, Linjiang'
'Huang, Feihe'
'Cooper, Andrew I.'

_publ_section_title
;
 Styrene Purification by Guest-Induced Restructuring of Pillar[6]arene.
;
_journal_issue 8
_journal_name_full 'Journal of the American Chemical Society'
_journal_page_first 2908
_journal_page_last 2911
_journal_paper_doi 10.1021/jacs.6b13300
_journal_volume 139
_journal_year 2017
_chemical_formula_moiety 'C55 H70 O10, 2(C4 H8 O)'
_chemical_formula_sum 'C63 H86 O12'
_chemical_formula_weight 1035.31
_space_group_crystal_system triclinic
_space_group_IT_number 2
_space_group_name_Hall '-P 1'
_space_group_name_H-M_alt 'P -1'
_symmetry_space_group_name_Hall '-P 1'
_symmetry_space_group_name_H-M 'P -1'
_atom_sites_solution_hydrogens geom
_audit_creation_date 2015-12-14
_audit_creation_method
;
Olex2 1.2-beta
(compiled 2015.11.10 svn.r3248 for OlexSys, GUI svn.r5133)
;
_cell_angle_alpha 89.286(2)
_cell_angle_beta 87.831(2)
_cell_angle_gamma 81.840(2)
_cell_formula_units_Z 4
_cell_length_a 11.9397(9)
_cell_length_b 21.1861(16)
_cell_length_c 23.6062(17)
_cell_measurement_reflns_used 9255
_cell_measurement_temperature 150
_cell_measurement_theta_max 27.447
_cell_measurement_theta_min 2.245
_cell_volume 5906.5(8)
_computing_cell_refinement 'SAINT v8.34A (Bruker, 2013)'
_computing_data_collection 'CrystalClear-SM Expert 2.0 r7 (Rigaku, 2011)'
_computing_data_reduction 'SAINT v8.34A (Bruker, 2013)'
_computing_molecular_graphics 'Olex2 (Dolomanov et al., 2009)'
_computing_publication_material 'Olex2 (Dolomanov et al., 2009)'
_computing_structure_refinement 'ShelXL (Sheldrick, 2015)'
_diffrn_ambient_temperature 150
_diffrn_detector CCD
_diffrn_detector_area_resol_mean 28.5714
_diffrn_detector_type 'Rigaku Saturn724+'
_diffrn_measured_fraction_theta_full 1.000
_diffrn_measured_fraction_theta_max 1.000
_diffrn_measurement_device 'AFC12 (Right): Kappa 3 circle'
_diffrn_measurement_device_type 'Rigaku Saturn724+ (2x2 bin mode)'
_diffrn_measurement_method 'profile data from \w-scans'
_diffrn_measurement_specimen_support 'Mitegen 50um'
_diffrn_radiation_collimation 0.3
_diffrn_radiation_monochromator Confocal
_diffrn_radiation_probe x-ray
_diffrn_radiation_type MoK\a
_diffrn_radiation_wavelength 0.71073
_diffrn_reflns_av_R_equivalents 0.0631
_diffrn_reflns_av_unetI/netI 0.0763
_diffrn_reflns_Laue_measured_fraction_full 1.000
_diffrn_reflns_Laue_measured_fraction_max 1.000
_diffrn_reflns_limit_h_max 14
_diffrn_reflns_limit_h_min -14
_diffrn_reflns_limit_k_max 26
_diffrn_reflns_limit_k_min -26
_diffrn_reflns_limit_l_max 24
_diffrn_reflns_limit_l_min -29
_diffrn_reflns_number 82752
_diffrn_reflns_point_group_measured_fraction_full 1.000
_diffrn_reflns_point_group_measured_fraction_max 1.000
_diffrn_reflns_theta_full 25.242
_diffrn_reflns_theta_max 26.372
_diffrn_reflns_theta_min 0.863
_diffrn_source 'Rotating Anode'
_diffrn_source_current 24.0
_diffrn_source_power 1.2
_diffrn_source_target Mo
_diffrn_source_type 'Rotating Anode'
_diffrn_source_voltage 50.0
_diffrn_standards_number 0
_exptl_absorpt_coefficient_mu 0.079
_exptl_absorpt_correction_T_max 0.9281
_exptl_absorpt_correction_T_min 0.7470
_exptl_absorpt_correction_type multi-scan
_exptl_absorpt_process_details
;
SADABS-2014/5 (Bruker,2014/5) was used for absorption correction.
wR2(int) was 0.0988 before and 0.0657 after correction.
The Ratio of minimum to maximum transmission is 0.8049.
The \l/2 correction factor is Not present.
;
_exptl_crystal_colour colourless
_exptl_crystal_colour_primary colourless
_exptl_crystal_density_diffrn 1.164
_exptl_crystal_description block
_exptl_crystal_F_000 2240
_exptl_crystal_size_max 0.382
_exptl_crystal_size_mid 0.332
_exptl_crystal_size_min 0.148
_refine_diff_density_max 0.462
_refine_diff_density_min -0.491
_refine_diff_density_rms 0.053
_refine_ls_extinction_method none
_refine_ls_goodness_of_fit_ref 1.024
_refine_ls_hydrogen_treatment constr
_refine_ls_matrix_type full
_refine_ls_number_parameters 1393
_refine_ls_number_reflns 24155
_refine_ls_number_restraints 155
_refine_ls_restrained_S_all 1.031
_refine_ls_R_factor_all 0.1203
_refine_ls_R_factor_gt 0.0681
_refine_ls_shift/su_max 0.001
_refine_ls_shift/su_mean 0.000
_refine_ls_structure_factor_coef Fsqd
_refine_ls_weighting_details 'w=1/[\s^2^(Fo^2^)+(0.0807P)^2^+3.3698P] where P=(Fo^2^+2Fc^2^)/3'
_refine_ls_weighting_scheme calc
_refine_ls_wR_factor_gt 0.1672
_refine_ls_wR_factor_ref 0.1970
_reflns_Friedel_coverage 0.000
_reflns_number_gt 14726
_reflns_number_total 24155
_reflns_threshold_expression 'I > 2\s(I)'
_cod_data_source_file ja6b13300_si_002.cif
_cod_data_source_block pillar_5_arene_thf
_cod_database_code 4125659
_shelx_space_group_comment
;
The symmetry employed for this shelxl refinement is uniquely defined
by the following loop, which should always be used as a source of
symmetry information in preference to the above space-group names.
They are only intended as comments.
;
_olex2_refinement_description
;
1. Fixed Uiso
 At 1.2 times of:
  All C(H) groups, All C(H,H) groups, All C(H,H,H,H) groups
 At 1.5 times of:
  All C(H,H,H) groups, All C(H,H,H,H,H,H) groups
2. Restrained distances
 C1A-C113 = C1A-C14B = C15B-C14B = C116-C115 = C116-C113 = C114-C113
 1.54 with sigma of 0.02
 O16B-C113 = O16B-C15B = O16-C114 = O16-C115
 1.43 with sigma of 0.02
 O12-C107 \\sim O12-C7B
 with sigma of 0.02
 C108-C107 \\sim C7B-C108
 with sigma of 0.02
 O10-C38 \\sim O10-C38B
 with sigma of 0.02
 C39-C38 \\sim C39B-C38B
 with sigma of 0.02
3. Uiso/Uaniso restraints and constraints
Uanis(C38B) \\sim Ueq, Uanis(C38) \\sim Ueq, Uanis(C39B) \\sim Ueq, Uanis(C39)
\\sim Ueq: with sigma of 0.001 and sigma for terminal atoms of 0.002
4. Rigid body (RIGU) restrains
 O24, C121, C122, C123, C124
 with sigma for 1-2 distances of 0.004 and sigma for 1-3 distances of 0.004
 O21, C109, C110, C111, C112
 with sigma for 1-2 distances of 0.004 and sigma for 1-3 distances of 0.004
 O23, C117, C118, C119, C120
 with sigma for 1-2 distances of 0.004 and sigma for 1-3 distances of 0.004
 O10, C38, C39, C38B, C39B
 with sigma for 1-2 distances of 0.004 and sigma for 1-3 distances of 0.004
 O1, C46, C47
 with sigma for 1-2 distances of 0.004 and sigma for 1-3 distances of 0.004
5. Others
 Sof(H11C)=Sof(H11D)=Sof(C1A)=Sof(H1AA)=Sof(H1AB)=Sof(C14B)=Sof(H14C)=
 Sof(H14D)=Sof(C15B)=Sof(H15A)=Sof(H15B)=Sof(O16B)=1-FVAR(1)
 Sof(H11A)=Sof(H11B)=Sof(C114)=Sof(H11E)=Sof(H11F)=Sof(O16)=Sof(C115)=
 Sof(H11G)=Sof(H11H)=Sof(C116)=Sof(H11I)=Sof(H11J)=FVAR(1)
 Sof(H10X)=Sof(H10Y)=Sof(H)=Sof(C7B)=Sof(H7BA)=Sof(H7BB)=1-FVAR(2)
 Sof(C107)=Sof(H10S)=Sof(H10T)=Sof(H10U)=Sof(H10V)=Sof(H10W)=FVAR(2)
 Sof(C38B)=Sof(H38C)=Sof(H38D)=Sof(C39B)=Sof(H39D)=Sof(H39E)=Sof(H39F)=1-FVAR(3)
 Sof(C38)=Sof(H38A)=Sof(H38B)=Sof(C39)=Sof(H39A)=Sof(H39B)=Sof(H39C)=FVAR(3)
6.a Secondary CH2 refined with riding coordinates:
 C7(H7A,H7B), C14(H14A,H14B), C21(H21A,H21B), C28(H28A,H28B), C35(H35A,H35B),
 C36(H36A,H36B), C38(H38A,H38B), C40(H40A,H40B), C42(H42A,H42B), C44(H44A,H44B),
  C46(H46A,H46B), C48(H48A,H48B), C50(H50A,H50B), C52(H52A,H52B), C54(H54A,
 H54B), C62(H62A,H62B), C68(H68A,H68B), C75(H75A,H75B), C82(H82A,H82B),
 C89(H89A,H89B), C90(H90A,H90B), C92(H92A,H92B), C94(H94A,H94B), C96(H96A,H96B),
  C97(H97A,H97B), C99(H99A,H99B), C101(H10D,H10E), C103(H10I,H10J), C105(H10N,
 H10O), C107(H10S,H10T), C109(H10Z,HA), C110(H11K,H11L), C111(H11M,H11N),
 C112(H11O,H11P), C117(H11Q,H11R), C118(H11S,H11T), C119(H11U,H11V), C120(H12A,
 H12B), C121(H12C,H12D), C122(H12E,H12F), C123(H12G,H12H), C124(H12I,H12J),
 C113(H11A,H11B), C113(H11C,H11D), C114(H11E,H11F), C115(H11G,H11H), C116(H11I,
 H11J), C1A(H1AA,H1AB), C14B(H14C,H14D), C15B(H15A,H15B), C7B(H7BA,H7BB),
 C38B(H38C,H38D)
6.b Aromatic/amide H refined with riding coordinates:
 C2(H2), C5(H5), C10(H10), C13(H13), C17(H17), C20(H20), C24(H24), C27(H27),
 C31(H31), C34(H34), C56(H56), C59(H59), C64(H64), C67(H67), C70(H70), C73(H73),
  C77(H77), C80(H80), C84(H84), C87(H87)
6.c Idealised Me refined as rotating group:
 C37(H37A,H37B,H37C), C39(H39A,H39B,H39C), C41(H41A,H41B,H41C), C43(H43A,H43B,
 H43C), C45(H45A,H45B,H45C), C47(H47A,H47B,H47C), C49(H49A,H49B,H49C), C51(H51A,
 H51B,H51C), C53(H53A,H53B,H53C), C55(H55A,H55B,H55C), C03I(H03A,H03B,H03C),
 C91(H91A,H91B,H91C), C93(H93A,H93B,H93C), C95(H95A,H95B,H95C), C98(H98A,H98B,
 H98C), C100(H10A,H10B,H10C), C102(H10F,H10G,H10H), C104(H10K,H10L,H10M),
 C106(H10P,H10Q,H10R), C108(H10U,H10V,H10W), C108(H10X,H10Y,H), C39B(H39D,H39E,
 H39F)
;
_shelx_shelxl_version_number 2014/7
_olex2_submission_special_instructions 'No special instructions were received'

loop_
_space_group_symop_operation_xyz
'x, y, z'
'-x, -y, -z'

loop_
_atom_site_label
_atom_site_type_symbol
_atom_site_fract_x
_atom_site_fract_y
_atom_site_fract_z
_atom_site_U_iso_or_equiv
_atom_site_adp_type
_atom_site_occupancy
_atom_site_site_symmetry_order
_atom_site_calc_flag
_atom_site_refinement_flags_posn
_atom_site_refinement_flags_adp
_atom_site_refinement_flags_occupancy
_atom_site_disorder_assembly
_atom_site_disorder_group
O1 O 0.67512(15) 0.56849(9) 0.67214(8) 0.0393(5) Uani 1 1 d . U . . .
O2 O 0.62332(16) 0.76646(9) 0.79807(8) 0.0422(5) Uani 1 1 d . . . . .
O3 O 0.55091(17) 0.97939(9) 0.68758(8) 0.0451(5) Uani 1 1 d . . . . .
O4 O 0.58545(14) 0.89476(8) 0.48542(7) 0.0323(4) Uani 1 1 d . . . . .
O5 O 0.66198(14) 0.65390(8) 0.47119(7) 0.0337(4) Uani 1 1 d . . . . .
O6 O 0.23014(14) 0.78132(8) 0.44212(8) 0.0368(4) Uani 1 1 d . . . . .
O7 O 0.28345(16) 0.57623(9) 0.55283(8) 0.0437(5) Uani 1 1 d . . . . .
O8 O 0.25728(16) 0.63871(9) 0.76747(8) 0.0438(5) Uani 1 1 d . . . . .
O9 O 0.19307(17) 0.87648(9) 0.78965(8) 0.0458(5) Uani 1 1 d . . . . .
O10 O 0.16011(16) 0.96223(9) 0.58568(8) 0.0463(5) Uani 1 1 d D U . . .
C1 C 0.5780(2) 0.57081(12) 0.64144(11) 0.0307(6) Uani 1 1 d . . . . .
C2 C 0.5790(2) 0.57278(11) 0.58257(11) 0.0297(6) Uani 1 1 d . . . . .
H2 H 0.6493 0.5718 0.5621 0.036 Uiso 1 1 calc R . . . .
C3 C 0.4808(2) 0.57618(11) 0.55279(10) 0.0283(5) Uani 1 1 d . . . . .
C4 C 0.3795(2) 0.57535(12) 0.58391(11) 0.0315(6) Uani 1 1 d . . . . .
C5 C 0.3773(2) 0.57422(12) 0.64277(11) 0.0324(6) Uani 1 1 d . . . . .
H5 H 0.3070 0.5749 0.6631 0.039 Uiso 1 1 calc R . . . .
C6 C 0.4763(2) 0.57217(11) 0.67252(10) 0.0294(6) Uani 1 1 d . . . . .
C7 C 0.4836(2) 0.58233(11) 0.48865(10) 0.0320(6) Uani 1 1 d . . . . .
H7A H 0.4238 0.5602 0.4733 0.038 Uiso 1 1 calc R . . . .
H7B H 0.5576 0.5615 0.4731 0.038 Uiso 1 1 calc R . . . .
C8 C 0.4653(2) 0.65190(11) 0.47015(10) 0.0279(5) Uani 1 1 d . . . . .
C9 C 0.5559(2) 0.68680(11) 0.46283(10) 0.0276(5) Uani 1 1 d . . . . .
C10 C 0.5358(2) 0.75128(11) 0.44887(10) 0.0276(5) Uani 1 1 d . . . . .
H10 H 0.5981 0.7743 0.4436 0.033 Uiso 1 1 calc R . . . .
C11 C 0.4268(2) 0.78289(11) 0.44237(9) 0.0258(5) Uani 1 1 d . . . . .
C12 C 0.3366(2) 0.74767(12) 0.44903(10) 0.0287(5) Uani 1 1 d . . . . .
C13 C 0.3565(2) 0.68313(12) 0.46255(10) 0.0305(6) Uani 1 1 d . . . . .
H13 H 0.2943 0.6598 0.4667 0.037 Uiso 1 1 calc R . . . .
C14 C 0.4061(2) 0.85398(11) 0.43058(10) 0.0275(5) Uani 1 1 d . . . . .
H14A H 0.3383 0.8639 0.4075 0.033 Uiso 1 1 calc R . . . .
H14B H 0.4716 0.8663 0.4082 0.033 Uiso 1 1 calc R . . . .
C15 C 0.3890(2) 0.89306(11) 0.48454(10) 0.0258(5) Uani 1 1 d . . . . .
C16 C 0.4807(2) 0.91296(11) 0.51056(10) 0.0271(5) Uani 1 1 d . . . . .
C17 C 0.4629(2) 0.95035(12) 0.55906(10) 0.0308(6) Uani 1 1 d . . . . .
H17 H 0.5258 0.9649 0.5756 0.037 Uiso 1 1 calc R . . . .
C18 C 0.3557(2) 0.96677(12) 0.58369(10) 0.0322(6) Uani 1 1 d . . . . .
C19 C 0.2649(2) 0.94510(12) 0.55908(11) 0.0335(6) Uani 1 1 d . . . . .
C20 C 0.2812(2) 0.90937(11) 0.50939(10) 0.0290(6) Uani 1 1 d . . . . .
H20 H 0.2178 0.8960 0.4923 0.035 Uiso 1 1 calc R . . . .
C21 C 0.3405(3) 1.00715(13) 0.63684(11) 0.0396(7) Uani 1 1 d . . . . .
H21A H 0.3953 1.0382 0.6352 0.048 Uiso 1 1 calc R . . . .
H21B H 0.2633 1.0314 0.6386 0.048 Uiso 1 1 calc R . . . .
C22 C 0.3586(2) 0.96608(12) 0.68967(11) 0.0364(6) Uani 1 1 d . . . . .
C23 C 0.4652(2) 0.95076(13) 0.71271(11) 0.0384(7) Uani 1 1 d . . . . .
C24 C 0.4797(2) 0.90785(13) 0.75773(11) 0.0378(6) Uani 1 1 d . . . . .
H24 H 0.5531 0.8967 0.7722 0.045 Uiso 1 1 calc R . . . .
C25 C 0.3899(2) 0.88091(12) 0.78212(10) 0.0357(6) Uani 1 1 d . . . . .
C26 C 0.2820(2) 0.89981(13) 0.76134(11) 0.0362(6) Uani 1 1 d . . . . .
C27 C 0.2682(2) 0.94022(12) 0.71494(11) 0.0373(6) Uani 1 1 d . . . . .
H27 H 0.1951 0.9506 0.6999 0.045 Uiso 1 1 calc R . . . .
C28 C 0.4102(3) 0.83148(13) 0.82882(11) 0.0405(7) Uani 1 1 d . . . . .
H28A H 0.3447 0.8367 0.8562 0.049 Uiso 1 1 calc R . . . .
H28B H 0.4781 0.8386 0.8493 0.049 Uiso 1 1 calc R . . . .
C29 C 0.4272(2) 0.76407(13) 0.80598(10) 0.0337(6) Uani 1 1 d . . . . .
C30 C 0.5342(2) 0.73288(13) 0.79037(10) 0.0335(6) Uani 1 1 d . . . . .
C31 C 0.5472(2) 0.67132(13) 0.76887(10) 0.0330(6) Uani 1 1 d . . . . .
H31 H 0.6211 0.6505 0.7592 0.040 Uiso 1 1 calc R . . . .
C32 C 0.4547(2) 0.63949(12) 0.76122(10) 0.0310(6) Uani 1 1 d . . . . .
C33 C 0.3473(2) 0.67149(13) 0.77635(11) 0.0343(6) Uani 1 1 d . . . . .
C34 C 0.3348(2) 0.73247(13) 0.79852(11) 0.0374(6) Uani 1 1 d . . . . .
H34 H 0.2612 0.7531 0.8089 0.045 Uiso 1 1 calc R . . . .
C35 C 0.4712(2) 0.57287(12) 0.73685(11) 0.0335(6) Uani 1 1 d . . . . .
H35A H 0.4081 0.5505 0.7508 0.040 Uiso 1 1 calc R . . . .
H35B H 0.5424 0.5491 0.7508 0.040 Uiso 1 1 calc R . . . .
C36 C 0.1364(2) 0.74669(13) 0.44122(12) 0.0393(7) Uani 1 1 d . . . . .
H36A H 0.1297 0.7226 0.4771 0.047 Uiso 1 1 calc R . . . .
H36B H 0.1461 0.7161 0.4094 0.047 Uiso 1 1 calc R . . . .
C37 C 0.0329(2) 0.79477(15) 0.43387(13) 0.0473(8) Uani 1 1 d . . . . .
H37A H 0.0407 0.8182 0.3982 0.071 Uiso 1 1 calc GR . . . .
H37B H 0.0243 0.8247 0.4656 0.071 Uiso 1 1 calc GR . . . .
H37C H -0.0340 0.7728 0.4330 0.071 Uiso 1 1 calc GR . . . .
C38 C 0.0653(6) 0.9328(6) 0.5648(3) 0.047(2) Uani 0.476(17) 1 d D U P A 1
H38A H 0.0815 0.8858 0.5678 0.056 Uiso 0.476(17) 1 calc R . P A 1
H38B H 0.0525 0.9446 0.5246 0.056 Uiso 0.476(17) 1 calc R . P A 1
C39 C -0.0377(6) 0.9579(6) 0.6017(4) 0.057(3) Uani 0.476(17) 1 d D U P A 1
H39A H -0.0316 0.9376 0.6391 0.086 Uiso 0.476(17) 1 calc GR . P A 1
H39B H -0.1062 0.9481 0.5840 0.086 Uiso 0.476(17) 1 calc GR . P A 1
H39C H -0.0420 1.0042 0.6056 0.086 Uiso 0.476(17) 1 calc GR . P A 1
C40 C 0.0806(3) 0.90811(15) 0.77933(13) 0.0484(8) Uani 1 1 d . . . . .
H40A H 0.0533 0.8921 0.7439 0.058 Uiso 1 1 calc R . . . .
H40B H 0.0813 0.9546 0.7751 0.058 Uiso 1 1 calc R . . . .
C41 C 0.0051(3) 0.89516(18) 0.82768(15) 0.0628(10) Uani 1 1 d . . . . .
H41A H -0.0731 0.9130 0.8197 0.094 Uiso 1 1 calc GR . . . .
H41B H 0.0282 0.9149 0.8619 0.094 Uiso 1 1 calc GR . . . .
H41C H 0.0099 0.8490 0.8336 0.094 Uiso 1 1 calc GR . . . .
C42 C 0.1467(2) 0.66907(15) 0.78457(14) 0.0475(8) Uani 1 1 d . . . . .
H42A H 0.1309 0.7117 0.7666 0.057 Uiso 1 1 calc R . . . .
H42B H 0.1408 0.6743 0.8262 0.057 Uiso 1 1 calc R . . . .
C43 C 0.0642(3) 0.62724(16) 0.76601(17) 0.0633(10) Uani 1 1 d . . . . .
H43A H 0.0729 0.6211 0.7249 0.095 Uiso 1 1 calc GR . . . .
H43B H -0.0131 0.6474 0.7757 0.095 Uiso 1 1 calc GR . . . .
H43C H 0.0788 0.5858 0.7853 0.095 Uiso 1 1 calc GR . . . .
C44 C 0.1860(2) 0.55735(16) 0.57993(15) 0.0542(9) Uani 1 1 d . . . . .
H44A H 0.1524 0.5899 0.6078 0.065 Uiso 1 1 calc R . . . .
H44B H 0.2058 0.5163 0.6002 0.065 Uiso 1 1 calc R . . . .
C45 C 0.1031(3) 0.55029(19) 0.53457(17) 0.0726(11) Uani 1 1 d . . . . .
H45A H 0.1384 0.5193 0.5065 0.109 Uiso 1 1 calc GR . . . .
H45B H 0.0816 0.5916 0.5160 0.109 Uiso 1 1 calc GR . . . .
H45C H 0.0355 0.5354 0.5518 0.109 Uiso 1 1 calc GR . . . .
C46 C 0.7807(3) 0.5623(2) 0.64163(15) 0.0790(13) Uani 1 1 d . U . . .
H46A H 0.7783 0.5951 0.6113 0.095 Uiso 1 1 calc R . . . .
H46B H 0.7962 0.5198 0.6237 0.095 Uiso 1 1 calc R . . . .
C47 C 0.8714(3) 0.5701(2) 0.68075(17) 0.0809(13) Uani 1 1 d . U . . .
H47A H 0.9443 0.5661 0.6596 0.121 Uiso 1 1 calc GR . . . .
H47B H 0.8743 0.5372 0.7104 0.121 Uiso 1 1 calc GR . . . .
H47C H 0.8559 0.6123 0.6982 0.121 Uiso 1 1 calc GR . . . .
C48 C 0.7347(2) 0.73628(14) 0.78428(13) 0.0449(7) Uani 1 1 d . . . . .
H48A H 0.7411 0.7232 0.7440 0.054 Uiso 1 1 calc R . . . .
H48B H 0.7537 0.6979 0.8082 0.054 Uiso 1 1 calc R . . . .
C49 C 0.8139(3) 0.78399(16) 0.79486(14) 0.0561(9) Uani 1 1 d . . . . .
H49A H 0.7969 0.8207 0.7694 0.084 Uiso 1 1 calc GR . . . .
H49B H 0.8923 0.7640 0.7877 0.084 Uiso 1 1 calc GR . . . .
H49C H 0.8039 0.7982 0.8343 0.084 Uiso 1 1 calc GR . . . .
C50 C 0.6553(3) 0.97426(16) 0.71519(14) 0.0530(8) Uani 1 1 d . . . . .
H50A H 0.6960 0.9303 0.7119 0.064 Uiso 1 1 calc R . . . .
H50B H 0.6418 0.9844 0.7559 0.064 Uiso 1 1 calc R . . . .
C51 C 0.7244(3) 1.02073(18) 0.68708(15) 0.0655(10) Uani 1 1 d . . . . .
H51A H 0.7330 1.0120 0.6464 0.098 Uiso 1 1 calc GR . . . .
H51B H 0.7992 1.0162 0.7036 0.098 Uiso 1 1 calc GR . . . .
H51C H 0.6859 1.0643 0.6930 0.098 Uiso 1 1 calc GR . . . .
C52 C 0.6813(2) 0.91095(13) 0.51378(12) 0.0380(6) Uani 1 1 d . . . . .
H52A H 0.6823 0.8936 0.5529 0.046 Uiso 1 1 calc R . . . .
H52B H 0.6775 0.9579 0.5157 0.046 Uiso 1 1 calc R . . . .
C53 C 0.7853(2) 0.88282(15) 0.48082(15) 0.0519(8) Uani 1 1 d . . . . .
H53A H 0.7823 0.8994 0.4419 0.078 Uiso 1 1 calc GR . . . .
H53B H 0.7895 0.8363 0.4803 0.078 Uiso 1 1 calc GR . . . .
H53C H 0.8523 0.8943 0.4986 0.078 Uiso 1 1 calc GR . . . .
C54 C 0.7571(2) 0.68628(14) 0.45952(13) 0.0427(7) Uani 1 1 d . . . . .
H54A H 0.7532 0.7242 0.4840 0.051 Uiso 1 1 calc R . . . .
H54B H 0.7588 0.7005 0.4194 0.051 Uiso 1 1 calc R . . . .
C55 C 0.8609(2) 0.63979(16) 0.47139(15) 0.0552(9) Uani 1 1 d . . . . .
H55A H 0.8632 0.6023 0.4472 0.083 Uiso 1 1 calc GR . . . .
H55B H 0.8586 0.6266 0.5113 0.083 Uiso 1 1 calc GR . . . .
H55C H 0.9286 0.6601 0.4634 0.083 Uiso 1 1 calc GR . . . .
O11 O -0.19324(15) 1.28616(8) 0.70605(8) 0.0372(4) Uani 1 1 d . . . . .
O12 O -0.18177(16) 1.47220(9) 0.84926(7) 0.0387(4) Uani 1 1 d D . . . .
O13 O -0.11728(14) 1.37603(8) 1.04099(7) 0.0330(4) Uani 1 1 d . . . . .
O14 O -0.07062(14) 1.12779(8) 1.02878(7) 0.0335(4) Uani 1 1 d . . . . .
O15 O -0.11440(15) 1.09177(9) 0.82821(7) 0.0366(4) Uani 1 1 d . . . . .
O0AA O 0.24162(14) 1.15711(8) 0.72175(7) 0.0333(4) Uani 1 1 d . . . . .
O17 O 0.18550(15) 1.39760(8) 0.70340(7) 0.0342(4) Uani 1 1 d . . . . .
O18 O 0.24602(15) 1.44365(8) 0.91302(7) 0.0360(4) Uani 1 1 d . . . . .
O19 O 0.30505(14) 1.25164(9) 1.04512(8) 0.0374(4) Uani 1 1 d . . . . .
O20 O 0.31666(14) 1.04589(8) 0.91247(7) 0.0327(4) Uani 1 1 d . . . . .
C03I C 0.4347(3) 1.43711(17) 0.87863(16) 0.0642(10) Uani 1 1 d . . . . .
H03A H 0.4173 1.4184 0.8428 0.096 Uiso 1 1 calc GR . . . .
H03B H 0.5138 1.4225 0.8873 0.096 Uiso 1 1 calc GR . . . .
H03C H 0.4226 1.4837 0.8752 0.096 Uiso 1 1 calc GR . . . .
C019 C -0.0863(2) 1.25211(12) 0.70953(10) 0.0291(6) Uani 1 1 d . . . . .
C56 C 0.1087(2) 1.44935(11) 0.79084(10) 0.0287(6) Uani 1 1 d . . . . .
H56 H 0.1808 1.4599 0.7995 0.034 Uiso 1 1 calc R . . . .
C57 C 0.0970(2) 1.41585(11) 0.74180(10) 0.0297(6) Uani 1 1 d . . . . .
C58 C -0.0072(2) 1.39823(11) 0.72881(10) 0.0276(5) Uani 1 1 d . . . . .
C59 C -0.0997(2) 1.41813(12) 0.76471(10) 0.0309(6) Uani 1 1 d . . . . .
H59 H -0.1720 1.4077 0.7561 0.037 Uiso 1 1 calc R . . . .
C60 C -0.0885(2) 1.45306(12) 0.81317(10) 0.0307(6) Uani 1 1 d . . . . .
C61 C 0.0163(2) 1.46772(11) 0.82756(10) 0.0284(6) Uani 1 1 d . . . . .
C62 C -0.0177(2) 1.35551(11) 0.67853(10) 0.0315(6) Uani 1 1 d . . . . .
H62A H -0.0945 1.3657 0.6635 0.038 Uiso 1 1 calc R . . . .
H62B H 0.0377 1.3640 0.6481 0.038 Uiso 1 1 calc R . . . .
C63 C 0.0033(2) 1.28575(11) 0.69509(9) 0.0268(5) Uani 1 1 d . . . . .
C64 C 0.1129(2) 1.25377(11) 0.69825(10) 0.0291(6) Uani 1 1 d . . . . .
H64 H 0.1747 1.2757 0.6879 0.035 Uiso 1 1 calc R . . . .
C65 C 0.1347(2) 1.19050(11) 0.71609(10) 0.0273(5) Uani 1 1 d . . . . .
C66 C 0.0444(2) 1.15672(11) 0.73013(9) 0.0258(5) Uani 1 1 d . . . . .
C67 C -0.0651(2) 1.18847(12) 0.72633(10) 0.0290(6) Uani 1 1 d . . . . .
H67 H -0.1271 1.1662 0.7354 0.035 Uiso 1 1 calc R . . . .
C68 C 0.0659(2) 1.08713(11) 0.74862(10) 0.0275(5) Uani 1 1 d . . . . .
H68A H 0.0006 1.0661 0.7385 0.033 Uiso 1 1 calc R . . . .
H68B H 0.1336 1.0658 0.7273 0.033 Uiso 1 1 calc R . . . .
C69 C 0.0842(2) 1.07784(11) 0.81158(10) 0.0266(5) Uani 1 1 d . . . . .
C70 C 0.1924(2) 1.06483(11) 0.83233(10) 0.0279(5) Uani 1 1 d . . . . .
H70 H 0.2558 1.0608 0.8064 0.033 Uiso 1 1 calc R . . . .
C71 C 0.2104(2) 1.05760(11) 0.89009(10) 0.0263(5) Uani 1 1 d . . . . .
C72 C 0.1186(2) 1.06299(11) 0.92890(10) 0.0257(5) Uani 1 1 d . . . . .
C73 C 0.0103(2) 1.07382(11) 0.90805(10) 0.0291(6) Uani 1 1 d . . . . .
H73 H -0.0530 1.0763 0.9339 0.035 Uiso 1 1 calc R . . . .
C74 C -0.0081(2) 1.08116(11) 0.85047(10) 0.0280(5) Uani 1 1 d . . . . .
C75 C 0.1352(2) 1.05995(11) 0.99247(10) 0.0272(5) Uani 1 1 d . . . . .
H75A H 0.2108 1.0362 1.0001 0.033 Uiso 1 1 calc R . . . .
H75B H 0.0774 1.0367 1.0111 0.033 Uiso 1 1 calc R . . . .
C76 C 0.1256(2) 1.12670(11) 1.01712(9) 0.0251(5) Uani 1 1 d . . . . .
C77 C 0.2215(2) 1.15635(12) 1.02181(10) 0.0277(5) Uani 1 1 d . . . . .
H77 H 0.2938 1.1335 1.0120 0.033 Uiso 1 1 calc R . . . .
C78 C 0.2136(2) 1.21895(12) 1.04055(10) 0.0276(5) Uani 1 1 d . . . . .
C79 C 0.1081(2) 1.25326(11) 1.05569(10) 0.0267(5) Uani 1 1 d . . . . .
C80 C 0.0126(2) 1.22296(11) 1.05214(10) 0.0276(5) Uani 1 1 d . . . . .
H80 H -0.0596 1.2454 1.0628 0.033 Uiso 1 1 calc R . . . .
C81 C 0.0208(2) 1.16016(11) 1.03319(9) 0.0262(5) Uani 1 1 d . . . . .
C82 C 0.0974(2) 1.32225(11) 1.07383(10) 0.0293(6) Uani 1 1 d . . . . .
H82A H 0.1669 1.3292 1.0931 0.035 Uiso 1 1 calc R . . . .
H82B H 0.0327 1.3314 1.1014 0.035 Uiso 1 1 calc R . . . .
C83 C 0.0799(2) 1.36813(11) 1.02390(10) 0.0258(5) Uani 1 1 d . . . . .
C84 C 0.1722(2) 1.38453(11) 0.99260(10) 0.0282(5) Uani 1 1 d . . . . .
H84 H 0.2465 1.3671 1.0027 0.034 Uiso 1 1 calc R . . . .
C85 C 0.1576(2) 1.42627(11) 0.94651(10) 0.0282(5) Uani 1 1 d . . . . .
C86 C 0.0496(2) 1.45342(11) 0.93167(10) 0.0275(5) Uani 1 1 d . . . . .
C87 C -0.0426(2) 1.43649(11) 0.96306(10) 0.0271(5) Uani 1 1 d . . . . .
H87 H -0.1170 1.4544 0.9532 0.033 Uiso 1 1 calc R . . . .
C88 C -0.0287(2) 1.39415(11) 1.00833(10) 0.0262(5) Uani 1 1 d . . . . .
C89 C 0.0316(2) 1.50060(11) 0.88297(10) 0.0314(6) Uani 1 1 d . . . . .
H89A H 0.0977 1.5240 0.8788 0.038 Uiso 1 1 calc R . . . .
H89B H -0.0362 1.5321 0.8917 0.038 Uiso 1 1 calc R . . . .
C90 C 0.4092(2) 1.02075(14) 0.87557(11) 0.0380(6) Uani 1 1 d . . . . .
H90A H 0.4299 1.0544 0.8494 0.046 Uiso 1 1 calc R . . . .
H90B H 0.3882 0.9856 0.8528 0.046 Uiso 1 1 calc R . . . .
C91 C 0.5070(2) 0.99661(16) 0.91190(13) 0.0530(8) Uani 1 1 d . . . . .
H91A H 0.5715 0.9780 0.8877 0.079 Uiso 1 1 calc GR . . . .
H91B H 0.4849 0.9640 0.9382 0.079 Uiso 1 1 calc GR . . . .
H91C H 0.5283 1.0321 0.9334 0.079 Uiso 1 1 calc GR . . . .
C92 C 0.3362(2) 1.18791(14) 0.70473(12) 0.0384(6) Uani 1 1 d . . . . .
H92A H 0.3318 1.2294 0.7241 0.046 Uiso 1 1 calc R . . . .
H92B H 0.3369 1.1957 0.6633 0.046 Uiso 1 1 calc R . . . .
C93 C 0.4417(2) 1.14487(14) 0.72059(13) 0.0431(7) Uani 1 1 d . . . . .
H93A H 0.4435 1.1033 0.7026 0.065 Uiso 1 1 calc GR . . . .
H93B H 0.4421 1.1393 0.7619 0.065 Uiso 1 1 calc GR . . . .
H93C H 0.5084 1.1640 0.7077 0.065 Uiso 1 1 calc GR . . . .
C94 C 0.2903(2) 1.42058(13) 0.71164(11) 0.0370(6) Uani 1 1 d . . . . .
H94A H 0.3247 1.4020 0.7467 0.044 Uiso 1 1 calc R . . . .
H94B H 0.2779 1.4676 0.7152 0.044 Uiso 1 1 calc R . . . .
C95 C 0.3669(2) 1.40114(14) 0.66098(12) 0.0444(7) Uani 1 1 d . . . . .
H95A H 0.3315 1.4194 0.6265 0.067 Uiso 1 1 calc GR . . . .
H95B H 0.3797 1.3545 0.6583 0.067 Uiso 1 1 calc GR . . . .
H95C H 0.4395 1.4169 0.6651 0.067 Uiso 1 1 calc GR . . . .
C96 C 0.3581(2) 1.41662(14) 0.92572(13) 0.0437(7) Uani 1 1 d . . . . .
H96A H 0.3645 1.3695 0.9275 0.052 Uiso 1 1 calc R . . . .
H96B H 0.3789 1.4322 0.9627 0.052 Uiso 1 1 calc R . . . .
C97 C 0.4153(2) 1.21923(14) 1.03235(13) 0.0411(7) Uani 1 1 d . . . . .
H97A H 0.4214 1.2047 0.9925 0.049 Uiso 1 1 calc R . . . .
H97B H 0.4320 1.1816 1.0575 0.049 Uiso 1 1 calc R . . . .
C98 C 0.4968(2) 1.26592(15) 1.04166(14) 0.0478(8) Uani 1 1 d . . . . .
H98A H 0.4788 1.3031 1.0169 0.072 Uiso 1 1 calc GR . . . .
H98B H 0.5743 1.2455 1.0329 0.072 Uiso 1 1 calc GR . . . .
H98C H 0.4904 1.2796 1.0813 0.072 Uiso 1 1 calc GR . . . .
C99 C -0.2295(2) 1.40427(13) 1.02816(12) 0.0360(6) Uani 1 1 d . . . . .
H99A H -0.2480 1.3922 0.9896 0.043 Uiso 1 1 calc R . . . .
H99B H -0.2363 1.4513 1.0299 0.043 Uiso 1 1 calc R . . . .
C100 C -0.3087(3) 1.37985(16) 1.07172(14) 0.0538(8) Uani 1 1 d . . . . .
H10A H -0.3870 1.3972 1.0636 0.081 Uiso 1 1 calc GR . . . .
H10B H -0.2911 1.3933 1.1095 0.081 Uiso 1 1 calc GR . . . .
H10C H -0.2995 1.3332 1.0704 0.081 Uiso 1 1 calc GR . . . .
C101 C -0.1801(2) 1.15844(12) 1.04713(11) 0.0328(6) Uani 1 1 d . . . . .
H10D H -0.2013 1.1981 1.0251 0.039 Uiso 1 1 calc R . . . .
H10E H -0.1807 1.1694 1.0878 0.039 Uiso 1 1 calc R . . . .
C102 C -0.2612(2) 1.11174(13) 1.03736(12) 0.0391(7) Uani 1 1 d . . . . .
H10F H -0.2581 1.1006 0.9971 0.059 Uiso 1 1 calc GR . . . .
H10G H -0.3382 1.1311 1.0485 0.059 Uiso 1 1 calc GR . . . .
H10H H -0.2401 1.0732 1.0601 0.059 Uiso 1 1 calc GR . . . .
C103 C -0.2096(2) 1.09473(16) 0.86741(12) 0.0447(7) Uani 1 1 d . . . . .
H10I H -0.2063 1.1283 0.8959 0.054 Uiso 1 1 calc R . . . .
H10J H -0.2092 1.0534 0.8875 0.054 Uiso 1 1 calc R . . . .
C104 C -0.3149(3) 1.10980(18) 0.83413(14) 0.0560(9) Uani 1 1 d . . . . .
H10K H -0.3179 1.0760 0.8065 0.084 Uiso 1 1 calc GR . . . .
H10L H -0.3140 1.1506 0.8142 0.084 Uiso 1 1 calc GR . . . .
H10M H -0.3816 1.1127 0.8600 0.084 Uiso 1 1 calc GR . . . .
C105 C -0.2882(2) 1.25228(15) 0.71148(14) 0.0480(8) Uani 1 1 d . . . . .
H10N H -0.2915 1.2323 0.7495 0.058 Uiso 1 1 calc R . . . .
H10O H -0.2821 1.2184 0.6826 0.058 Uiso 1 1 calc R . . . .
C106 C -0.3922(3) 1.29975(16) 0.70308(15) 0.0561(9) Uani 1 1 d . . . . .
H10P H -0.3893 1.3179 0.6648 0.084 Uiso 1 1 calc GR . . . .
H10Q H -0.3956 1.3339 0.7310 0.084 Uiso 1 1 calc GR . . . .
H10R H -0.4596 1.2784 0.7080 0.084 Uiso 1 1 calc GR . . . .
C107 C -0.2803(9) 1.5046(6) 0.8288(3) 0.037(3) Uani 0.369(15) 1 d D . P B 1
H10S H -0.3321 1.4743 0.8186 0.045 Uiso 0.369(15) 1 calc R . P B 1
H10T H -0.2637 1.5297 0.7946 0.045 Uiso 0.369(15) 1 calc R . P B 1
C108 C -0.3356(3) 1.54996(17) 0.87741(14) 0.0582(9) Uani 1 1 d D . . . .
H10U H -0.3551 1.5244 0.9102 0.087 Uiso 0.369(15) 1 calc GR . P B 1
H10V H -0.4042 1.5757 0.8639 0.087 Uiso 0.369(15) 1 calc GR . P B 1
H10W H -0.2818 1.5781 0.8884 0.087 Uiso 0.369(15) 1 calc GR . P B 1
H10X H -0.3875 1.5181 0.8775 0.087 Uiso 0.631(15) 1 calc GR . P B 2
H10Y H -0.3771 1.5921 0.8688 0.087 Uiso 0.631(15) 1 calc GR . P B 2
H H -0.3027 1.5508 0.9148 0.087 Uiso 0.631(15) 1 calc GR . P B 2
O21 O 0.6644(3) 0.77473(17) 0.61725(17) 0.1241(13) Uani 1 1 d . U . . .
C109 C 0.5888(3) 0.81621(19) 0.65140(17) 0.0762(11) Uani 1 1 d . U . . .
H10Z H 0.5923 0.8611 0.6401 0.091 Uiso 1 1 calc R . . . .
HA H 0.6084 0.8108 0.6917 0.091 Uiso 1 1 calc R . . . .
C110 C 0.4698(4) 0.79932(18) 0.64296(17) 0.0765(11) Uani 1 1 d . U . . .
H11K H 0.4321 0.7910 0.6798 0.092 Uiso 1 1 calc R . . . .
H11L H 0.4224 0.8343 0.6232 0.092 Uiso 1 1 calc R . . . .
C111 C 0.4889(4) 0.7411(2) 0.60793(19) 0.0828(12) Uani 1 1 d . U . . .
H11M H 0.4553 0.7488 0.5704 0.099 Uiso 1 1 calc R . . . .
H11N H 0.4574 0.7054 0.6271 0.099 Uiso 1 1 calc R . . . .
C112 C 0.6163(4) 0.7282(3) 0.6027(3) 0.140(3) Uani 1 1 d . U . . .
H11O H 0.6431 0.6908 0.6266 0.168 Uiso 1 1 calc R . . . .
H11P H 0.6391 0.7173 0.5629 0.168 Uiso 1 1 calc R . . . .
O23 O 0.3007(4) 1.30303(15) 0.82668(15) 0.1149(12) Uani 1 1 d . U . . .
C117 C 0.1833(5) 1.29426(18) 0.84501(16) 0.0908(14) Uani 1 1 d . U . . .
H11Q H 0.1384 1.2879 0.8117 0.109 Uiso 1 1 calc R . . . .
H11R H 0.1458 1.3323 0.8657 0.109 Uiso 1 1 calc R . . . .
C118 C 0.1920(4) 1.23575(18) 0.88352(17) 0.0920(14) Uani 1 1 d . U . . .
H11S H 0.1839 1.2480 0.9240 0.110 Uiso 1 1 calc R . . . .
H11T H 0.1339 1.2085 0.8751 0.110 Uiso 1 1 calc R . . . .
C119 C 0.3074(4) 1.20299(18) 0.86931(17) 0.0796(12) Uani 1 1 d . U . . .
H11U H 0.3408 1.1791 0.9024 0.096 Uiso 1 1 calc R . . . .
H11V H 0.3070 1.1732 0.8373 0.096 Uiso 1 1 calc R . . . .
C120 C 0.3684(4) 1.25508(18) 0.8537(2) 0.0938(14) Uani 1 1 d . U . . .
H12A H 0.3975 1.2722 0.8883 0.113 Uiso 1 1 calc R . . . .
H12B H 0.4342 1.2392 0.8285 0.113 Uiso 1 1 calc R . . . .
O24 O 0.2417(3) 0.74520(19) 1.06108(15) 0.1266(14) Uani 1 1 d . U . . .
C121 C 0.3193(4) 0.7124(2) 1.09558(18) 0.0842(12) Uani 1 1 d . U . . .
H12C H 0.3634 0.7422 1.1138 0.101 Uiso 1 1 calc R . . . .
H12D H 0.3724 0.6813 1.0732 0.101 Uiso 1 1 calc R . . . .
C122 C 0.2570(4) 0.6788(2) 1.13916(17) 0.0938(14) Uani 1 1 d . U . . .
H12E H 0.2896 0.6810 1.1769 0.113 Uiso 1 1 calc R . . . .
H12F H 0.2574 0.6335 1.1291 0.113 Uiso 1 1 calc R . . . .
C123 C 0.1408(5) 0.7150(3) 1.13795(19) 0.1124(18) Uani 1 1 d . U . . .
H12G H 0.0832 0.6867 1.1469 0.135 Uiso 1 1 calc R . . . .
H12H H 0.1314 0.7502 1.1657 0.135 Uiso 1 1 calc R . . . .
C124 C 0.1299(4) 0.7397(2) 1.08113(18) 0.0850(12) Uani 1 1 d . U . . .
H12I H 0.0956 0.7102 1.0571 0.102 Uiso 1 1 calc R . . . .
H12J H 0.0819 0.7818 1.0810 0.102 Uiso 1 1 calc R . . . .
C113 C 0.1548(6) 0.7878(3) 0.6492(3) 0.155(3) Uiso 1 1 d D . . . .
H11A H 0.1997 0.8193 0.6318 0.185 Uiso 0.510(14) 1 calc R . P C 1
H11B H 0.1738 0.7811 0.6895 0.185 Uiso 0.510(14) 1 calc R . P C 1
H11C H 0.2125 0.7674 0.6752 0.185 Uiso 0.490(14) 1 calc R . P C 2
H11D H 0.1710 0.8316 0.6410 0.185 Uiso 0.490(14) 1 calc R . P C 2
C114 C 0.1687(11) 0.7310(7) 0.6193(7) 0.130(5) Uiso 0.510(14) 1 d D . P C 1
H11E H 0.2141 0.6980 0.6423 0.156 Uiso 0.510(14) 1 calc R . P C 1
H11F H 0.2135 0.7370 0.5840 0.156 Uiso 0.510(14) 1 calc R . P C 1
O16 O 0.0684(12) 0.7070(7) 0.6044(7) 0.211(7) Uiso 0.510(14) 1 d D . P C 1
C115 C -0.0258(13) 0.7521(7) 0.6075(9) 0.158(6) Uiso 0.510(14) 1 d D . P C 1
H11G H -0.0892 0.7355 0.6283 0.190 Uiso 0.510(14) 1 calc R . P C 1
H11H H -0.0501 0.7663 0.5693 0.190 Uiso 0.510(14) 1 calc R . P C 1
C116 C 0.0164(12) 0.8089(9) 0.6415(11) 0.197(8) Uiso 0.510(14) 1 d D . P C 1
H11I H -0.0237 0.8145 0.6790 0.236 Uiso 0.510(14) 1 calc R . P C 1
H11J H 0.0019 0.8494 0.6200 0.236 Uiso 0.510(14) 1 calc R . P C 1
C1A C 0.1637(9) 0.7512(6) 0.5951(5) 0.095(4) Uiso 0.490(14) 1 d D . P C 2
H1AA H 0.2152 0.7104 0.5986 0.114 Uiso 0.490(14) 1 calc R . P C 2
H1AB H 0.1912 0.7763 0.5632 0.114 Uiso 0.490(14) 1 calc R . P C 2
C14B C 0.0441(14) 0.7397(11) 0.5873(7) 0.162(7) Uiso 0.490(14) 1 d D . P C 2
H14C H 0.0406 0.6938 0.5820 0.195 Uiso 0.490(14) 1 calc R . P C 2
H14D H 0.0121 0.7636 0.5539 0.195 Uiso 0.490(14) 1 calc R . P C 2
C15B C -0.0222(12) 0.7646(7) 0.6436(7) 0.138(6) Uiso 0.490(14) 1 d D . P C 2
H15A H -0.0881 0.7964 0.6342 0.166 Uiso 0.490(14) 1 calc R . P C 2
H15B H -0.0507 0.7286 0.6639 0.166 Uiso 0.490(14) 1 calc R . P C 2
O16B O 0.0453(9) 0.7911(5) 0.6766(5) 0.140(5) Uiso 0.490(14) 1 d D . P C 2
C7B C -0.2429(6) 1.5331(4) 0.8333(2) 0.0405(18) Uani 0.631(15) 1 d D . P B 2
H7BA H -0.2752 1.5304 0.7955 0.049 Uiso 0.631(15) 1 calc R . P B 2
H7BB H -0.1916 1.5660 0.8316 0.049 Uiso 0.631(15) 1 calc R . P B 2
C38B C 0.0639(5) 0.9576(5) 0.5564(3) 0.048(2) Uani 0.524(17) 1 d D U P A 2
H38C H 0.0566 0.9122 0.5503 0.057 Uiso 0.524(17) 1 calc R . P A 2
H38D H 0.0679 0.9790 0.5190 0.057 Uiso 0.524(17) 1 calc R . P A 2
C39B C -0.0361(6) 0.9893(6) 0.5914(4) 0.065(3) Uani 0.524(17) 1 d D U P A 2
H39D H -0.0356 0.9700 0.6294 0.097 Uiso 0.524(17) 1 calc GR . P A 2
H39E H -0.1063 0.9835 0.5732 0.097 Uiso 0.524(17) 1 calc GR . P A 2
H39F H -0.0314 1.0349 0.5945 0.097 Uiso 0.524(17) 1 calc GR . P A 2

loop_
_atom_site_aniso_label
_atom_site_aniso_U_11
_atom_site_aniso_U_22
_atom_site_aniso_U_33
_atom_site_aniso_U_23
_atom_site_aniso_U_13
_atom_site_aniso_U_12
O1 0.0268(10) 0.0552(12) 0.0361(10) 0.0024(9) -0.0027(8) -0.0063(9)
O2 0.0385(12) 0.0462(12) 0.0435(11) -0.0029(9) -0.0046(9) -0.0099(9)
O3 0.0482(13) 0.0477(12) 0.0400(11) -0.0018(9) 0.0079(10) -0.0109(10)
O4 0.0226(10) 0.0346(10) 0.0391(10) -0.0046(8) 0.0069(8) -0.0039(7)
O5 0.0299(10) 0.0297(10) 0.0400(10) 0.0025(8) 0.0017(8) -0.0002(8)
O6 0.0271(10) 0.0326(10) 0.0508(12) -0.0011(8) -0.0055(8) -0.0029(8)
O7 0.0336(11) 0.0544(13) 0.0466(12) 0.0089(9) -0.0109(9) -0.0173(9)
O8 0.0323(11) 0.0431(12) 0.0559(13) 0.0038(9) 0.0091(9) -0.0080(9)
O9 0.0485(13) 0.0453(12) 0.0420(11) 0.0044(9) 0.0093(9) -0.0045(10)
O10 0.0377(12) 0.0491(12) 0.0493(12) -0.0103(9) 0.0178(9) -0.0013(9)
C1 0.0280(15) 0.0293(14) 0.0353(14) 0.0015(11) -0.0039(11) -0.0049(11)
C2 0.0263(14) 0.0260(13) 0.0361(14) -0.0003(10) 0.0011(11) -0.0020(10)
C3 0.0337(15) 0.0183(12) 0.0337(13) -0.0025(10) -0.0016(11) -0.0060(10)
C4 0.0288(15) 0.0273(13) 0.0397(15) 0.0029(11) -0.0098(12) -0.0067(11)
C5 0.0281(15) 0.0303(14) 0.0398(15) 0.0051(11) -0.0009(12) -0.0078(11)
C6 0.0302(15) 0.0252(13) 0.0332(14) 0.0035(10) -0.0009(11) -0.0062(10)
C7 0.0388(16) 0.0246(13) 0.0330(14) -0.0054(10) -0.0038(12) -0.0043(11)
C8 0.0355(15) 0.0258(13) 0.0226(12) -0.0046(10) -0.0013(10) -0.0044(11)
C9 0.0303(15) 0.0277(13) 0.0233(12) -0.0041(10) 0.0010(10) 0.0008(10)
C10 0.0296(14) 0.0277(13) 0.0247(12) -0.0037(10) 0.0041(10) -0.0029(10)
C11 0.0303(14) 0.0283(13) 0.0183(11) -0.0043(9) 0.0023(10) -0.0033(10)
C12 0.0301(15) 0.0283(13) 0.0266(13) -0.0054(10) -0.0024(11) 0.0003(11)
C13 0.0351(15) 0.0275(13) 0.0297(13) -0.0042(10) -0.0017(11) -0.0075(11)
C14 0.0305(14) 0.0272(13) 0.0235(12) 0.0020(10) 0.0040(10) -0.0005(10)
C15 0.0282(14) 0.0219(12) 0.0261(12) 0.0025(9) 0.0047(10) -0.0010(10)
C16 0.0262(14) 0.0246(13) 0.0292(13) 0.0018(10) 0.0059(10) -0.0010(10)
C17 0.0342(15) 0.0282(14) 0.0304(13) -0.0003(10) 0.0010(11) -0.0065(11)
C18 0.0408(17) 0.0253(13) 0.0285(13) -0.0005(10) 0.0056(12) 0.0003(11)
C19 0.0305(15) 0.0312(14) 0.0359(14) 0.0026(11) 0.0127(12) 0.0013(11)
C20 0.0251(14) 0.0290(13) 0.0326(13) 0.0001(10) 0.0019(11) -0.0035(10)
C21 0.0528(19) 0.0302(15) 0.0338(15) -0.0068(11) 0.0075(13) -0.0005(12)
C22 0.0489(18) 0.0285(14) 0.0301(14) -0.0109(11) 0.0103(13) -0.0013(12)
C23 0.0472(18) 0.0361(15) 0.0308(14) -0.0098(11) 0.0123(13) -0.0053(13)
C24 0.0458(18) 0.0382(16) 0.0289(14) -0.0110(11) 0.0066(12) -0.0053(13)
C25 0.0504(18) 0.0332(15) 0.0221(13) -0.0097(11) 0.0071(12) -0.0029(12)
C26 0.0452(18) 0.0349(15) 0.0282(14) -0.0085(11) 0.0110(12) -0.0073(12)
C27 0.0465(18) 0.0328(15) 0.0302(14) -0.0093(11) 0.0058(12) 0.0013(12)
C28 0.0501(18) 0.0463(17) 0.0239(13) -0.0053(12) 0.0075(12) -0.0048(14)
C29 0.0395(17) 0.0406(16) 0.0205(12) 0.0034(11) 0.0032(11) -0.0058(12)
C30 0.0383(16) 0.0400(16) 0.0225(13) 0.0047(11) -0.0035(11) -0.0067(12)
C31 0.0297(15) 0.0417(16) 0.0272(13) 0.0081(11) -0.0015(11) -0.0041(12)
C32 0.0330(15) 0.0354(15) 0.0242(13) 0.0085(10) 0.0026(11) -0.0050(11)
C33 0.0326(16) 0.0406(16) 0.0303(14) 0.0090(11) 0.0025(11) -0.0090(12)
C34 0.0376(17) 0.0434(17) 0.0290(14) 0.0049(12) 0.0072(12) -0.0012(13)
C35 0.0290(15) 0.0363(15) 0.0357(14) 0.0104(11) -0.0015(11) -0.0071(11)
C36 0.0323(16) 0.0439(17) 0.0428(16) -0.0062(13) -0.0043(12) -0.0084(12)
C37 0.0281(16) 0.057(2) 0.0561(19) -0.0131(15) -0.0034(14) -0.0004(13)
C38 0.046(2) 0.047(2) 0.047(2) -0.0002(10) 0.0004(10) -0.0058(10)
C39 0.053(3) 0.058(3) 0.060(3) -0.0026(18) 0.0043(17) -0.0050(18)
C40 0.054(2) 0.0432(18) 0.0488(18) 0.0028(14) -0.0007(15) -0.0102(15)
C41 0.048(2) 0.076(3) 0.065(2) 0.0189(19) 0.0021(17) -0.0126(18)
C42 0.0314(17) 0.0468(18) 0.062(2) 0.0079(15) 0.0082(14) -0.0018(13)
C43 0.0359(19) 0.053(2) 0.101(3) 0.0133(19) 0.0054(18) -0.0102(15)
C44 0.0332(18) 0.061(2) 0.072(2) 0.0150(17) -0.0117(16) -0.0159(15)
C45 0.049(2) 0.084(3) 0.092(3) 0.016(2) -0.032(2) -0.0267(19)
C46 0.0326(19) 0.151(4) 0.054(2) -0.008(2) -0.0016(16) -0.014(2)
C47 0.050(2) 0.121(4) 0.074(3) 0.023(2) -0.0019(19) -0.021(2)
C48 0.0360(17) 0.0492(18) 0.0494(18) 0.0037(14) -0.0079(14) -0.0046(14)
C49 0.046(2) 0.066(2) 0.060(2) 0.0009(17) -0.0106(16) -0.0166(16)
C50 0.053(2) 0.058(2) 0.0486(19) -0.0047(15) 0.0044(16) -0.0086(16)
C51 0.049(2) 0.083(3) 0.064(2) 0.0036(19) 0.0172(17) -0.0138(19)
C52 0.0313(16) 0.0360(15) 0.0470(17) 0.0025(12) -0.0004(13) -0.0066(12)
C53 0.0264(17) 0.0502(19) 0.078(2) 0.0023(16) 0.0050(15) -0.0039(13)
C54 0.0330(17) 0.0403(17) 0.0535(18) 0.0100(13) 0.0018(13) -0.0023(13)
C55 0.0344(18) 0.060(2) 0.068(2) 0.0186(17) 0.0022(15) 0.0004(15)
O11 0.0297(11) 0.0325(10) 0.0490(11) 0.0013(8) 0.0011(8) -0.0042(8)
O12 0.0384(11) 0.0431(11) 0.0325(10) -0.0003(8) 0.0068(8) -0.0003(9)
O13 0.0299(10) 0.0353(10) 0.0341(10) 0.0011(8) 0.0060(8) -0.0072(8)
O14 0.0264(10) 0.0321(10) 0.0417(10) -0.0070(8) 0.0132(8) -0.0059(8)
O15 0.0279(10) 0.0536(12) 0.0293(10) 0.0032(8) 0.0043(8) -0.0106(8)
O0AA 0.0266(10) 0.0340(10) 0.0395(10) 0.0014(8) 0.0045(8) -0.0059(8)
O17 0.0364(11) 0.0360(10) 0.0313(10) -0.0082(8) 0.0072(8) -0.0107(8)
O18 0.0306(11) 0.0385(11) 0.0392(10) 0.0016(8) 0.0082(8) -0.0083(8)
O19 0.0261(10) 0.0385(11) 0.0482(11) -0.0068(8) -0.0014(8) -0.0058(8)
O20 0.0288(10) 0.0398(11) 0.0279(9) -0.0047(7) 0.0060(8) -0.0008(8)
C03I 0.040(2) 0.064(2) 0.088(3) 0.0126(19) 0.0181(18) -0.0120(16)
C019 0.0316(15) 0.0303(14) 0.0255(13) -0.0030(10) 0.0020(11) -0.0053(11)
C56 0.0347(15) 0.0240(13) 0.0284(13) 0.0003(10) -0.0001(11) -0.0080(10)
C57 0.0397(16) 0.0226(13) 0.0265(13) -0.0008(10) 0.0047(11) -0.0048(11)
C58 0.0372(15) 0.0222(12) 0.0239(12) 0.0009(9) -0.0020(11) -0.0057(10)
C59 0.0339(15) 0.0312(14) 0.0286(13) 0.0028(10) -0.0027(11) -0.0078(11)
C60 0.0351(16) 0.0281(13) 0.0276(13) 0.0024(10) 0.0060(11) -0.0024(11)
C61 0.0390(16) 0.0201(12) 0.0255(12) 0.0010(10) 0.0010(11) -0.0033(10)
C62 0.0423(16) 0.0285(14) 0.0249(13) 0.0006(10) -0.0026(11) -0.0090(11)
C63 0.0362(15) 0.0253(13) 0.0193(11) -0.0026(9) -0.0007(10) -0.0056(11)
C64 0.0362(16) 0.0293(14) 0.0239(12) -0.0013(10) 0.0024(11) -0.0131(11)
C65 0.0294(15) 0.0281(13) 0.0243(12) -0.0044(10) 0.0016(10) -0.0043(10)
C66 0.0344(15) 0.0249(13) 0.0187(11) -0.0042(9) 0.0048(10) -0.0073(10)
C67 0.0314(15) 0.0296(14) 0.0271(13) -0.0023(10) 0.0040(11) -0.0090(11)
C68 0.0315(14) 0.0245(13) 0.0270(13) -0.0042(10) 0.0036(10) -0.0069(10)
C69 0.0348(15) 0.0208(12) 0.0249(12) -0.0037(9) 0.0047(11) -0.0071(10)
C70 0.0293(14) 0.0271(13) 0.0268(13) -0.0034(10) 0.0081(11) -0.0047(10)
C71 0.0263(14) 0.0244(13) 0.0277(13) -0.0029(10) 0.0039(10) -0.0022(10)
C72 0.0320(15) 0.0202(12) 0.0242(12) -0.0012(9) 0.0060(10) -0.0036(10)
C73 0.0281(14) 0.0314(14) 0.0271(13) 0.0003(10) 0.0083(11) -0.0043(11)
C74 0.0283(14) 0.0287(13) 0.0280(13) 0.0006(10) 0.0034(11) -0.0085(10)
C75 0.0303(14) 0.0263(13) 0.0236(12) 0.0001(10) 0.0047(10) -0.0011(10)
C76 0.0296(14) 0.0266(13) 0.0180(11) -0.0002(9) 0.0041(10) -0.0021(10)
C77 0.0262(14) 0.0323(14) 0.0225(12) 0.0003(10) 0.0030(10) 0.0018(10)
C78 0.0284(14) 0.0323(14) 0.0222(12) 0.0012(10) -0.0018(10) -0.0046(11)
C79 0.0301(14) 0.0286(13) 0.0203(12) 0.0004(9) 0.0005(10) -0.0010(10)
C80 0.0286(14) 0.0285(13) 0.0242(12) 0.0000(10) 0.0073(10) -0.0008(10)
C81 0.0278(14) 0.0291(13) 0.0215(12) 0.0016(10) 0.0055(10) -0.0050(10)
C82 0.0345(15) 0.0307(14) 0.0228(12) -0.0033(10) 0.0011(11) -0.0047(11)
C83 0.0319(15) 0.0230(12) 0.0227(12) -0.0065(9) 0.0011(10) -0.0048(10)
C84 0.0296(14) 0.0271(13) 0.0283(13) -0.0072(10) -0.0003(11) -0.0044(10)
C85 0.0323(15) 0.0256(13) 0.0275(13) -0.0059(10) 0.0057(11) -0.0080(11)
C86 0.0346(15) 0.0230(13) 0.0251(12) -0.0067(10) 0.0025(11) -0.0049(10)
C87 0.0306(14) 0.0267(13) 0.0240(12) -0.0069(10) 0.0008(10) -0.0038(10)
C88 0.0321(15) 0.0256(13) 0.0219(12) -0.0060(9) 0.0043(10) -0.0084(10)
C89 0.0400(16) 0.0260(13) 0.0284(13) -0.0031(10) 0.0026(11) -0.0060(11)
C90 0.0305(16) 0.0453(17) 0.0362(15) -0.0020(12) 0.0074(12) -0.0006(12)
C91 0.0344(18) 0.069(2) 0.0521(19) 0.0038(16) 0.0067(14) 0.0009(15)
C92 0.0298(16) 0.0451(17) 0.0408(16) 0.0011(12) 0.0087(12) -0.0106(12)
C93 0.0302(16) 0.0477(18) 0.0518(18) -0.0123(14) 0.0070(13) -0.0085(13)
C94 0.0365(16) 0.0406(16) 0.0342(15) -0.0029(12) 0.0028(12) -0.0071(12)
C95 0.0371(17) 0.0508(18) 0.0436(17) -0.0033(14) 0.0064(13) -0.0022(14)
C96 0.0339(17) 0.0434(17) 0.0546(19) -0.0021(14) 0.0053(14) -0.0098(13)
C97 0.0275(16) 0.0454(17) 0.0500(17) 0.0004(13) -0.0046(13) -0.0032(12)
C98 0.0330(17) 0.0503(19) 0.061(2) 0.0034(15) -0.0058(14) -0.0086(13)
C99 0.0314(16) 0.0376(15) 0.0397(15) -0.0043(12) 0.0017(12) -0.0073(12)
C100 0.0369(18) 0.061(2) 0.065(2) 0.0072(16) 0.0073(15) -0.0154(15)
C101 0.0282(15) 0.0318(14) 0.0368(14) -0.0051(11) 0.0109(11) -0.0020(11)
C102 0.0320(16) 0.0442(17) 0.0415(16) -0.0081(12) 0.0136(12) -0.0102(12)
C103 0.0316(17) 0.065(2) 0.0396(16) 0.0076(14) 0.0075(13) -0.0157(14)
C104 0.0364(19) 0.083(3) 0.0517(19) 0.0053(17) 0.0028(15) -0.0194(17)
C105 0.0343(17) 0.0473(18) 0.062(2) 0.0056(15) 0.0017(14) -0.0076(14)
C106 0.0377(19) 0.053(2) 0.076(2) 0.0046(17) -0.0035(16) -0.0010(15)
C107 0.031(5) 0.047(6) 0.034(4) 0.008(4) 0.003(4) -0.005(4)
C108 0.048(2) 0.067(2) 0.053(2) -0.0016(16) 0.0121(16) 0.0098(16)
O21 0.096(2) 0.111(3) 0.165(3) -0.076(2) 0.018(2) -0.015(2)
C109 0.092(3) 0.062(2) 0.071(3) -0.0238(19) 0.000(2) 0.001(2)
C110 0.093(3) 0.063(2) 0.071(3) -0.0159(19) -0.001(2) -0.003(2)
C111 0.099(3) 0.069(3) 0.080(3) -0.022(2) 0.017(2) -0.015(2)
C112 0.092(4) 0.123(4) 0.209(7) -0.111(4) 0.034(4) -0.031(3)
O23 0.177(3) 0.070(2) 0.101(2) 0.0202(18) -0.019(2) -0.028(2)
C117 0.176(4) 0.044(2) 0.047(2) -0.0045(16) -0.033(3) 0.009(2)
C118 0.161(4) 0.046(2) 0.058(2) 0.0043(17) 0.009(2) 0.019(2)
C119 0.130(4) 0.049(2) 0.059(2) 0.0081(17) -0.014(2) -0.008(2)
C120 0.145(4) 0.040(2) 0.100(3) -0.005(2) -0.038(3) -0.018(2)
O24 0.098(2) 0.162(3) 0.111(3) 0.083(2) 0.014(2) 0.002(2)
C121 0.103(3) 0.075(3) 0.074(3) 0.016(2) -0.009(2) -0.010(2)
C122 0.129(4) 0.086(3) 0.060(2) 0.025(2) 0.009(2) 0.001(3)
C123 0.134(4) 0.117(4) 0.071(3) 0.040(3) 0.031(3) 0.022(3)
C124 0.101(3) 0.082(3) 0.071(3) 0.010(2) 0.004(2) -0.013(2)
C7B 0.033(3) 0.048(4) 0.039(3) -0.001(2) -0.004(2) 0.003(3)
C38B 0.046(2) 0.048(2) 0.048(2) 0.0009(10) 0.0007(10) -0.0051(10)
C39B 0.060(3) 0.067(3) 0.065(3) 0.0010(18) 0.0073(17) -0.0040(18)

loop_
_atom_type_symbol
_atom_type_description
_atom_type_scat_dispersion_real
_atom_type_scat_dispersion_imag
_atom_type_scat_source
C C 0.0033 0.0016 'International Tables Vol C Tables 4.2.6.8 and 6.1.1.4'
H H 0.0000 0.0000 'International Tables Vol C Tables 4.2.6.8 and 6.1.1.4'
O O 0.0106 0.0060 'International Tables Vol C Tables 4.2.6.8 and 6.1.1.4'

loop_
_geom_angle_atom_site_label_1
_geom_angle_atom_site_label_2
_geom_angle_atom_site_label_3
_geom_angle
C1 O1 C46 117.9(2)
C30 O2 C48 118.4(2)
C23 O3 C50 118.1(2)
C16 O4 C52 117.31(19)
C9 O5 C54 117.89(19)
C12 O6 C36 118.3(2)
C4 O7 C44 118.4(2)
C33 O8 C42 117.4(2)
C26 O9 C40 117.2(2)
C19 O10 C38 117.0(3)
C38B O10 C19 119.1(3)
O1 C1 C2 123.0(2)
O1 C1 C6 116.7(2)
C2 C1 C6 120.3(2)
C1 C2 H2 119.0
C3 C2 C1 122.1(2)
C3 C2 H2 119.0
C2 C3 C4 117.6(2)
C2 C3 C7 120.9(2)
C4 C3 C7 121.5(2)
O7 C4 C3 116.2(2)
O7 C4 C5 123.0(2)
C5 C4 C3 120.8(2)
C4 C5 H5 119.4
C4 C5 C6 121.3(2)
C6 C5 H5 119.4
C1 C6 C35 121.8(2)
C5 C6 C1 117.9(2)
C5 C6 C35 120.2(2)
C3 C7 H7A 109.4
C3 C7 H7B 109.4
C3 C7 C8 111.16(19)
H7A C7 H7B 108.0
C8 C7 H7A 109.4
C8 C7 H7B 109.4
C9 C8 C7 121.4(2)
C13 C8 C7 120.2(2)
C13 C8 C9 118.3(2)
O5 C9 C8 116.2(2)
O5 C9 C10 123.7(2)
C10 C9 C8 120.1(2)
C9 C10 H10 119.2
C11 C10 C9 121.7(2)
C11 C10 H10 119.2
C10 C11 C12 118.1(2)
C10 C11 C14 120.9(2)
C12 C11 C14 121.0(2)
O6 C12 C11 115.8(2)
O6 C12 C13 123.9(2)
C13 C12 C11 120.3(2)
C8 C13 C12 121.5(2)
C8 C13 H13 119.2
C12 C13 H13 119.2
C11 C14 H14A 109.1
C11 C14 H14B 109.1
C11 C14 C15 112.52(19)
H14A C14 H14B 107.8
C15 C14 H14A 109.1
C15 C14 H14B 109.1
C16 C15 C14 120.8(2)
C16 C15 C20 118.5(2)
C20 C15 C14 120.7(2)
O4 C16 C15 116.6(2)
O4 C16 C17 123.4(2)
C17 C16 C15 120.0(2)
C16 C17 H17 119.3
C18 C17 C16 121.5(2)
C18 C17 H17 119.3
C17 C18 C21 119.7(2)
C19 C18 C17 118.6(2)
C19 C18 C21 121.7(2)
O10 C19 C18 116.2(2)
O10 C19 C20 123.4(2)
C18 C19 C20 120.4(2)
C15 C20 C19 121.0(2)
C15 C20 H20 119.5
C19 C20 H20 119.5
C18 C21 H21A 109.4
C18 C21 H21B 109.4
H21A C21 H21B 108.0
C22 C21 C18 111.2(2)
C22 C21 H21A 109.4
C22 C21 H21B 109.4
C23 C22 C21 122.0(3)
C27 C22 C21 119.7(3)
C27 C22 C23 118.3(3)
O3 C23 C22 116.1(2)
O3 C23 C24 124.0(3)
C24 C23 C22 119.9(3)
C23 C24 H24 119.1
C25 C24 C23 121.7(3)
C25 C24 H24 119.1
C24 C25 C26 118.0(2)
C24 C25 C28 120.2(3)
C26 C25 C28 121.7(3)
O9 C26 C25 116.6(2)
O9 C26 C27 123.2(3)
C27 C26 C25 120.2(3)
C22 C27 H27 119.2
C26 C27 C22 121.7(3)
C26 C27 H27 119.2
C25 C28 H28A 109.2
C25 C28 H28B 109.2
C25 C28 C29 112.1(2)
H28A C28 H28B 107.9
C29 C28 H28A 109.2
C29 C28 H28B 109.2
C30 C29 C28 121.6(2)
C34 C29 C28 120.3(3)
C34 C29 C30 118.1(3)
O2 C30 C29 116.0(2)
O2 C30 C31 123.6(2)
C31 C30 C29 120.4(3)
C30 C31 H31 119.2
C30 C31 C32 121.7(3)
C32 C31 H31 119.2
C31 C32 C33 117.6(2)
C31 C32 C35 120.5(2)
C33 C32 C35 121.9(2)
O8 C33 C32 115.9(2)
O8 C33 C34 123.5(2)
C34 C33 C32 120.6(3)
C29 C34 C33 121.7(3)
C29 C34 H34 119.2
C33 C34 H34 119.2
C6 C35 H35A 108.9
C6 C35 H35B 108.9
C32 C35 C6 113.3(2)
C32 C35 H35A 108.9
C32 C35 H35B 108.9
H35A C35 H35B 107.7
O6 C36 H36A 110.4
O6 C36 H36B 110.4
O6 C36 C37 106.8(2)
H36A C36 H36B 108.6
C37 C36 H36A 110.4
C37 C36 H36B 110.4
C36 C37 H37A 109.5
C36 C37 H37B 109.5
C36 C37 H37C 109.5
H37A C37 H37B 109.5
H37A C37 H37C 109.5
H37B C37 H37C 109.5
O10 C38 H38A 110.4
O10 C38 H38B 110.4
O10 C38 C39 106.4(5)
H38A C38 H38B 108.6
C39 C38 H38A 110.4
C39 C38 H38B 110.4
C38 C39 H39A 109.5
C38 C39 H39B 109.5
C38 C39 H39C 109.5
H39A C39 H39B 109.5
H39A C39 H39C 109.5
H39B C39 H39C 109.5
O9 C40 H40A 110.0
O9 C40 H40B 110.0
O9 C40 C41 108.6(2)
H40A C40 H40B 108.4
C41 C40 H40A 110.0
C41 C40 H40B 110.0
C40 C41 H41A 109.5
C40 C41 H41B 109.5
C40 C41 H41C 109.5
H41A C41 H41B 109.5
H41A C41 H41C 109.5
H41B C41 H41C 109.5
O8 C42 H42A 110.3
O8 C42 H42B 110.3
O8 C42 C43 107.1(3)
H42A C42 H42B 108.6
C43 C42 H42A 110.3
C43 C42 H42B 110.3
C42 C43 H43A 109.5
C42 C43 H43B 109.5
C42 C43 H43C 109.5
H43A C43 H43B 109.5
H43A C43 H43C 109.5
H43B C43 H43C 109.5
O7 C44 H44A 110.2
O7 C44 H44B 110.2
O7 C44 C45 107.3(3)
H44A C44 H44B 108.5
C45 C44 H44A 110.2
C45 C44 H44B 110.2
C44 C45 H45A 109.5
C44 C45 H45B 109.5
C44 C45 H45C 109.5
H45A C45 H45B 109.5
H45A C45 H45C 109.5
H45B C45 H45C 109.5
O1 C46 H46A 109.8
O1 C46 H46B 109.8
O1 C46 C47 109.5(3)
H46A C46 H46B 108.2
C47 C46 H46A 109.8
C47 C46 H46B 109.8
C46 C47 H47A 109.5
C46 C47 H47B 109.5
C46 C47 H47C 109.5
H47A C47 H47B 109.5
H47A C47 H47C 109.5
H47B C47 H47C 109.5
O2 C48 H48A 110.3
O2 C48 H48B 110.3
O2 C48 C49 107.1(3)
H48A C48 H48B 108.5
C49 C48 H48A 110.3
C49 C48 H48B 110.3
C48 C49 H49A 109.5
C48 C49 H49B 109.5
C48 C49 H49C 109.5
H49A C49 H49B 109.5
H49A C49 H49C 109.5
H49B C49 H49C 109.5
O3 C50 H50A 110.2
O3 C50 H50B 110.2
O3 C50 C51 107.7(3)
H50A C50 H50B 108.5
C51 C50 H50A 110.2
C51 C50 H50B 110.2
C50 C51 H51A 109.5
C50 C51 H51B 109.5
C50 C51 H51C 109.5
H51A C51 H51B 109.5
H51A C51 H51C 109.5
H51B C51 H51C 109.5
O4 C52 H52A 110.2
O4 C52 H52B 110.2
O4 C52 C53 107.7(2)
H52A C52 H52B 108.5
C53 C52 H52A 110.2
C53 C52 H52B 110.2
C52 C53 H53A 109.5
C52 C53 H53B 109.5
C52 C53 H53C 109.5
H53A C53 H53B 109.5
H53A C53 H53C 109.5
H53B C53 H53C 109.5
O5 C54 H54A 110.3
O5 C54 H54B 110.3
O5 C54 C55 106.9(2)
H54A C54 H54B 108.6
C55 C54 H54A 110.3
C55 C54 H54B 110.3
C54 C55 H55A 109.5
C54 C55 H55B 109.5
C54 C55 H55C 109.5
H55A C55 H55B 109.5
H55A C55 H55C 109.5
H55B C55 H55C 109.5
C019 O11 C105 118.3(2)
C60 O12 C7B 112.6(3)
C107 O12 C60 121.0(4)
C88 O13 C99 117.69(19)
C81 O14 C101 118.73(19)
C74 O15 C103 117.2(2)
C65 O0AA C92 118.0(2)
C57 O17 C94 117.86(19)
C85 O18 C96 118.2(2)
C78 O19 C97 118.7(2)
C71 O20 C90 117.76(19)
H03A C03I H03B 109.5
H03A C03I H03C 109.5
H03B C03I H03C 109.5
C96 C03I H03A 109.5
C96 C03I H03B 109.5
C96 C03I H03C 109.5
O11 C019 C63 115.6(2)
O11 C019 C67 124.0(2)
C67 C019 C63 120.3(2)
C57 C56 H56 119.5
C57 C56 C61 120.9(2)
C61 C56 H56 119.5
O17 C57 C56 123.2(2)
O17 C57 C58 116.0(2)
C56 C57 C58 120.8(2)
C57 C58 C62 120.9(2)
C59 C58 C57 118.0(2)
C59 C58 C62 121.0(2)
C58 C59 H59 119.5
C58 C59 C60 121.1(2)
C60 C59 H59 119.5
C59 C60 O12 120.6(2)
C61 C60 O12 118.6(2)
C61 C60 C59 120.8(2)
C56 C61 C89 120.4(2)
C60 C61 C56 118.2(2)
C60 C61 C89 121.3(2)
C58 C62 H62A 109.3
C58 C62 H62B 109.3
H62A C62 H62B 108.0
C63 C62 C58 111.44(19)
C63 C62 H62A 109.3
C63 C62 H62B 109.3
C019 C63 C62 121.2(2)
C64 C63 C019 118.0(2)
C64 C63 C62 120.8(2)
C63 C64 H64 119.0
C63 C64 C65 122.0(2)
C65 C64 H64 119.0
O0AA C65 C64 124.4(2)
O0AA C65 C66 115.8(2)
C64 C65 C66 119.8(2)
C65 C66 C68 120.9(2)
C67 C66 C65 118.1(2)
C67 C66 C68 121.0(2)
C019 C67 H67 119.1
C66 C67 C019 121.7(2)
C66 C67 H67 119.1
C66 C68 H68A 108.8
C66 C68 H68B 108.8
H68A C68 H68B 107.7
C69 C68 C66 113.82(19)
C69 C68 H68A 108.8
C69 C68 H68B 108.8
C70 C69 C68 121.2(2)
C70 C69 C74 118.1(2)
C74 C69 C68 120.8(2)
C69 C70 H70 119.1
C69 C70 C71 121.7(2)
C71 C70 H70 119.1
O20 C71 C70 123.5(2)
O20 C71 C72 116.4(2)
C70 C71 C72 120.1(2)
C71 C72 C75 121.5(2)
C73 C72 C71 118.1(2)
C73 C72 C75 120.3(2)
C72 C73 H73 119.0
C72 C73 C74 121.9(2)
C74 C73 H73 119.0
O15 C74 C69 116.5(2)
O15 C74 C73 123.5(2)
C73 C74 C69 119.9(2)
C72 C75 H75A 109.5
C72 C75 H75B 109.5
C72 C75 C76 110.83(19)
H75A C75 H75B 108.1
C76 C75 H75A 109.5
C76 C75 H75B 109.5
C77 C76 C75 120.4(2)
C81 C76 C75 120.9(2)
C81 C76 C77 118.6(2)
C76 C77 H77 119.4
C76 C77 C78 121.3(2)
C78 C77 H77 119.4
O19 C78 C77 124.2(2)
O19 C78 C79 115.5(2)
C77 C78 C79 120.3(2)
C78 C79 C82 121.0(2)
C80 C79 C78 118.3(2)
C80 C79 C82 120.7(2)
C79 C80 H80 119.4
C79 C80 C81 121.3(2)
C81 C80 H80 119.4
O14 C81 C76 115.9(2)
O14 C81 C80 123.8(2)
C76 C81 C80 120.2(2)
C79 C82 H82A 109.2
C79 C82 H82B 109.2
C79 C82 C83 112.14(19)
H82A C82 H82B 107.9
C83 C82 H82A 109.2
C83 C82 H82B 109.2
C84 C83 C82 120.3(2)
C84 C83 C88 118.7(2)
C88 C83 C82 121.0(2)
C83 C84 H84 119.5
C83 C84 C85 121.0(2)
C85 C84 H84 119.5
O18 C85 C84 123.8(2)
O18 C85 C86 115.8(2)
C86 C85 C84 120.4(2)
C85 C86 C87 118.2(2)
C85 C86 C89 121.5(2)
C87 C86 C89 120.3(2)
C86 C87 H87 119.2
C88 C87 C86 121.6(2)
C88 C87 H87 119.2
O13 C88 C83 116.1(2)
O13 C88 C87 123.9(2)
C87 C88 C83 120.0(2)
C61 C89 H89A 109.3
C61 C89 H89B 109.3
C86 C89 C61 111.8(2)
C86 C89 H89A 109.3
C86 C89 H89B 109.3
H89A C89 H89B 107.9
O20 C90 H90A 110.2
O20 C90 H90B 110.2
O20 C90 C91 107.5(2)
H90A C90 H90B 108.5
C91 C90 H90A 110.2
C91 C90 H90B 110.2
C90 C91 H91A 109.5
C90 C91 H91B 109.5
C90 C91 H91C 109.5
H91A C91 H91B 109.5
H91A C91 H91C 109.5
H91B C91 H91C 109.5
O0AA C92 H92A 110.2
O0AA C92 H92B 110.2
O0AA C92 C93 107.7(2)
H92A C92 H92B 108.5
C93 C92 H92A 110.2
C93 C92 H92B 110.2
C92 C93 H93A 109.5
C92 C93 H93B 109.5
C92 C93 H93C 109.5
H93A C93 H93B 109.5
H93A C93 H93C 109.5
H93B C93 H93C 109.5
O17 C94 H94A 110.2
O17 C94 H94B 110.2
O17 C94 C95 107.5(2)
H94A C94 H94B 108.5
C95 C94 H94A 110.2
C95 C94 H94B 110.2
C94 C95 H95A 109.5
C94 C95 H95B 109.5
C94 C95 H95C 109.5
H95A C95 H95B 109.5
H95A C95 H95C 109.5
H95B C95 H95C 109.5
O18 C96 C03I 106.6(2)
O18 C96 H96A 110.4
O18 C96 H96B 110.4
C03I C96 H96A 110.4
C03I C96 H96B 110.4
H96A C96 H96B 108.6
O19 C97 H97A 110.4
O19 C97 H97B 110.4
O19 C97 C98 106.9(2)
H97A C97 H97B 108.6
C98 C97 H97A 110.4
C98 C97 H97B 110.4
C97 C98 H98A 109.5
C97 C98 H98B 109.5
C97 C98 H98C 109.5
H98A C98 H98B 109.5
H98A C98 H98C 109.5
H98B C98 H98C 109.5
O13 C99 H99A 110.3
O13 C99 H99B 110.3
O13 C99 C100 107.1(2)
H99A C99 H99B 108.6
C100 C99 H99A 110.3
C100 C99 H99B 110.3
C99 C100 H10A 109.5
C99 C100 H10B 109.5
C99 C100 H10C 109.5
H10A C100 H10B 109.5
H10A C100 H10C 109.5
H10B C100 H10C 109.5
O14 C101 H10D 110.5
O14 C101 H10E 110.5
O14 C101 C102 106.4(2)
H10D C101 H10E 108.6
C102 C101 H10D 110.5
C102 C101 H10E 110.5
C101 C102 H10F 109.5
C101 C102 H10G 109.5
C101 C102 H10H 109.5
H10F C102 H10G 109.5
H10F C102 H10H 109.5
H10G C102 H10H 109.5
O15 C103 H10I 110.2
O15 C103 H10J 110.2
O15 C103 C104 107.6(2)
H10I C103 H10J 108.5
C104 C103 H10I 110.2
C104 C103 H10J 110.2
C103 C104 H10K 109.5
C103 C104 H10L 109.5
C103 C104 H10M 109.5
H10K C104 H10L 109.5
H10K C104 H10M 109.5
H10L C104 H10M 109.5
O11 C105 H10N 110.3
O11 C105 H10O 110.3
O11 C105 C106 107.1(2)
H10N C105 H10O 108.5
C106 C105 H10N 110.3
C106 C105 H10O 110.3
C105 C106 H10P 109.5
C105 C106 H10Q 109.5
C105 C106 H10R 109.5
H10P C106 H10Q 109.5
H10P C106 H10R 109.5
H10Q C106 H10R 109.5
O12 C107 H10S 110.4
O12 C107 H10T 110.4
O12 C107 C108 106.7(6)
H10S C107 H10T 108.6
C108 C107 H10S 110.4
C108 C107 H10T 110.4
C107 C108 H10U 109.5
C107 C108 H10V 109.5
C107 C108 H10W 109.5
H10U C108 H10V 109.5
H10U C108 H10W 109.5
H10V C108 H10W 109.5
H10X C108 H10Y 109.5
H10X C108 H 109.5
H10Y C108 H 109.5
C7B C108 H10X 109.5
C7B C108 H10Y 109.5
C7B C108 H 109.5
C112 O21 C109 109.3(4)
O21 C109 H10Z 110.3
O21 C109 HA 110.3
O21 C109 C110 107.1(3)
H10Z C109 HA 108.6
C110 C109 H10Z 110.3
C110 C109 HA 110.3
C109 C110 H11K 110.9
C109 C110 H11L 110.9
H11K C110 H11L 108.9
C111 C110 C109 104.5(3)
C111 C110 H11K 110.9
C111 C110 H11L 110.9
C110 C111 H11M 111.3
C110 C111 H11N 111.3
C110 C111 C112 102.1(4)
H11M C111 H11N 109.2
C112 C111 H11M 111.3
C112 C111 H11N 111.3
O21 C112 C111 113.7(4)
O21 C112 H11O 108.8
O21 C112 H11P 108.8
C111 C112 H11O 108.8
C111 C112 H11P 108.8
H11O C112 H11P 107.7
C120 O23 C117 104.6(3)
O23 C117 H11Q 110.3
O23 C117 H11R 110.3
O23 C117 C118 107.1(4)
H11Q C117 H11R 108.6
C118 C117 H11Q 110.3
C118 C117 H11R 110.3
C117 C118 H11S 111.3
C117 C118 H11T 111.3
H11S C118 H11T 109.2
C119 C118 C117 102.6(4)
C119 C118 H11S 111.3
C119 C118 H11T 111.3
C118 C119 H11U 111.2
C118 C119 H11V 111.2
H11U C119 H11V 109.1
C120 C119 C118 102.8(4)
C120 C119 H11U 111.2
C120 C119 H11V 111.2
O23 C120 C119 111.5(4)
O23 C120 H12A 109.3
O23 C120 H12B 109.3
C119 C120 H12A 109.3
C119 C120 H12B 109.3
H12A C120 H12B 108.0
C121 O24 C124 110.6(3)
O24 C121 H12C 110.1
O24 C121 H12D 110.1
O24 C121 C122 107.9(4)
H12C C121 H12D 108.4
C122 C121 H12C 110.1
C122 C121 H12D 110.1
C121 C122 H12E 111.3
C121 C122 H12F 111.3
C121 C122 C123 102.4(4)
H12E C122 H12F 109.2
C123 C122 H12E 111.3
C123 C122 H12F 111.3
C122 C123 H12G 110.7
C122 C123 H12H 110.7
H12G C123 H12H 108.8
C124 C123 C122 105.1(4)
C124 C123 H12G 110.7
C124 C123 H12H 110.7
O24 C124 C123 105.7(4)
O24 C124 H12I 110.6
O24 C124 H12J 110.6
C123 C124 H12I 110.6
C123 C124 H12J 110.6
H12I C124 H12J 108.7
H11A C113 H11B 109.7
H11C C113 H11D 107.9
C114 C113 H11A 112.0
C114 C113 H11B 112.0
C114 C113 C116 98.7(9)
C116 C113 H11A 112.0
C116 C113 H11B 112.0
C1A C113 H11C 109.1
C1A C113 H11D 109.1
O16B C113 H11C 109.1
O16B C113 H11D 109.1
O16B C113 C1A 112.4(8)
C113 C114 H11E 108.1
C113 C114 H11F 108.1
C113 C114 O16 116.8(12)
H11E C114 H11F 107.3
O16 C114 H11E 108.1
O16 C114 H11F 108.1
C115 O16 C114 113.1(13)
O16 C115 H11G 111.2
O16 C115 H11H 111.2
O16 C115 C116 103.1(12)
H11G C115 H11H 109.1
C116 C115 H11G 111.2
C116 C115 H11H 111.2
C113 C116 H11I 110.5
C113 C116 H11J 110.5
C115 C116 C113 106.1(11)
C115 C116 H11I 110.5
C115 C116 H11J 110.5
H11I C116 H11J 108.7
C113 C1A H1AA 111.2
C113 C1A H1AB 111.2
C113 C1A C14B 102.9(9)
H1AA C1A H1AB 109.1
C14B C1A H1AA 111.2
C14B C1A H1AB 111.2
C1A C14B H14C 110.8
C1A C14B H14D 110.8
C1A C14B C15B 104.8(12)
H14C C14B H14D 108.9
C15B C14B H14C 110.8
C15B C14B H14D 110.8
C14B C15B H15A 109.6
C14B C15B H15B 109.6
H15A C15B H15B 108.1
O16B C15B C14B 110.2(12)
O16B C15B H15A 109.6
O16B C15B H15B 109.6
C15B O16B C113 109.1(9)
O12 C7B C108 107.1(4)
O12 C7B H7BA 110.3
O12 C7B H7BB 110.3
C108 C7B H7BA 110.3
C108 C7B H7BB 110.3
H7BA C7B H7BB 108.5
O10 C38B H38C 110.2
O10 C38B H38D 110.2
O10 C38B C39B 107.7(5)
H38C C38B H38D 108.5
C39B C38B H38C 110.2
C39B C38B H38D 110.2
C38B C39B H39D 109.5
C38B C39B H39E 109.5
C38B C39B H39F 109.5
H39D C39B H39E 109.5
H39D C39B H39F 109.5
H39E C39B H39F 109.5

loop_
_geom_bond_atom_site_label_1
_geom_bond_atom_site_label_2
_geom_bond_distance
O1 C1 1.385(3)
O1 C46 1.418(4)
O2 C30 1.380(3)
O2 C48 1.420(3)
O3 C23 1.374(3)
O3 C50 1.418(4)
O4 C16 1.370(3)
O4 C52 1.432(3)
O5 C9 1.377(3)
O5 C54 1.425(3)
O6 C12 1.381(3)
O6 C36 1.424(3)
O7 C4 1.382(3)
O7 C44 1.412(3)
O8 C33 1.383(3)
O8 C42 1.430(3)
O9 C26 1.380(3)
O9 C40 1.441(4)
O10 C19 1.382(3)
O10 C38 1.471(7)
O10 C38B 1.378(6)
C1 C2 1.390(3)
C1 C6 1.392(4)
C2 H2 0.9500
C2 C3 1.382(3)
C3 C4 1.394(4)
C3 C7 1.517(3)
C4 C5 1.389(4)
C5 H5 0.9500
C5 C6 1.392(3)
C6 C35 1.517(3)
C7 H7A 0.9900
C7 H7B 0.9900
C7 C8 1.520(3)
C8 C9 1.399(3)
C8 C13 1.388(3)
C9 C10 1.391(3)
C10 H10 0.9500
C10 C11 1.389(3)
C11 C12 1.398(3)
C11 C14 1.515(3)
C12 C13 1.390(3)
C13 H13 0.9500
C14 H14A 0.9900
C14 H14B 0.9900
C14 C15 1.519(3)
C15 C16 1.393(3)
C15 C20 1.394(3)
C16 C17 1.393(3)
C17 H17 0.9500
C17 C18 1.386(4)
C18 C19 1.385(4)
C18 C21 1.518(3)
C19 C20 1.396(4)
C20 H20 0.9500
C21 H21A 0.9900
C21 H21B 0.9900
C21 C22 1.516(4)
C22 C23 1.397(4)
C22 C27 1.390(4)
C23 C24 1.390(4)
C24 H24 0.9500
C24 C25 1.388(4)
C25 C26 1.399(4)
C25 C28 1.513(4)
C26 C27 1.382(4)
C27 H27 0.9500
C28 H28A 0.9900
C28 H28B 0.9900
C28 C29 1.517(4)
C29 C30 1.392(4)
C29 C34 1.386(4)
C30 C31 1.391(4)
C31 H31 0.9500
C31 C32 1.392(4)
C32 C33 1.399(4)
C32 C35 1.515(4)
C33 C34 1.386(4)
C34 H34 0.9500
C35 H35A 0.9900
C35 H35B 0.9900
C36 H36A 0.9900
C36 H36B 0.9900
C36 C37 1.500(4)
C37 H37A 0.9800
C37 H37B 0.9800
C37 H37C 0.9800
C38 H38A 0.9900
C38 H38B 0.9900
C38 C39 1.516(9)
C39 H39A 0.9800
C39 H39B 0.9800
C39 H39C 0.9800
C40 H40A 0.9900
C40 H40B 0.9900
C40 C41 1.475(4)
C41 H41A 0.9800
C41 H41B 0.9800
C41 H41C 0.9800
C42 H42A 0.9900
C42 H42B 0.9900
C42 C43 1.495(4)
C43 H43A 0.9800
C43 H43B 0.9800
C43 H43C 0.9800
C44 H44A 0.9900
C44 H44B 0.9900
C44 C45 1.508(4)
C45 H45A 0.9800
C45 H45B 0.9800
C45 H45C 0.9800
C46 H46A 0.9900
C46 H46B 0.9900
C46 C47 1.478(5)
C47 H47A 0.9800
C47 H47B 0.9800
C47 H47C 0.9800
C48 H48A 0.9900
C48 H48B 0.9900
C48 C49 1.507(4)
C49 H49A 0.9800
C49 H49B 0.9800
C49 H49C 0.9800
C50 H50A 0.9900
C50 H50B 0.9900
C50 C51 1.504(4)
C51 H51A 0.9800
C51 H51B 0.9800
C51 H51C 0.9800
C52 H52A 0.9900
C52 H52B 0.9900
C52 C53 1.494(4)
C53 H53A 0.9800
C53 H53B 0.9800
C53 H53C 0.9800
C54 H54A 0.9900
C54 H54B 0.9900
C54 C55 1.503(4)
C55 H55A 0.9800
C55 H55B 0.9800
C55 H55C 0.9800
O11 C019 1.379(3)
O11 C105 1.426(3)
O12 C60 1.393(3)
O12 C107 1.376(8)
O12 C7B 1.442(6)
O13 C88 1.381(3)
O13 C99 1.430(3)
O14 C81 1.377(3)
O14 C101 1.428(3)
O15 C74 1.379(3)
O15 C103 1.433(3)
O0AA C65 1.379(3)
O0AA C92 1.425(3)
O17 C57 1.382(3)
O17 C94 1.426(3)
O18 C85 1.384(3)
O18 C96 1.420(3)
O19 C78 1.382(3)
O19 C97 1.419(3)
O20 C71 1.382(3)
O20 C90 1.426(3)
C03I H03A 0.9800
C03I H03B 0.9800
C03I H03C 0.9800
C03I C96 1.511(4)
C019 C63 1.397(3)
C019 C67 1.392(3)
C56 H56 0.9500
C56 C57 1.387(3)
C56 C61 1.391(3)
C57 C58 1.394(4)
C58 C59 1.386(3)
C58 C62 1.521(3)
C59 H59 0.9500
C59 C60 1.391(3)
C60 C61 1.386(4)
C61 C89 1.519(3)
C62 H62A 0.9900
C62 H62B 0.9900
C62 C63 1.512(3)
C63 C64 1.390(3)
C64 H64 0.9500
C64 C65 1.392(3)
C65 C66 1.405(3)
C66 C67 1.387(3)
C66 C68 1.522(3)
C67 H67 0.9500
C68 H68A 0.9900
C68 H68B 0.9900
C68 C69 1.517(3)
C69 C70 1.388(3)
C69 C74 1.402(3)
C70 H70 0.9500
C70 C71 1.392(3)
C71 C72 1.395(3)
C72 C73 1.388(3)
C72 C75 1.521(3)
C73 H73 0.9500
C73 C74 1.388(3)
C75 H75A 0.9900
C75 H75B 0.9900
C75 C76 1.524(3)
C76 C77 1.391(3)
C76 C81 1.389(3)
C77 H77 0.9500
C77 C78 1.393(3)
C78 C79 1.398(3)
C79 C80 1.391(3)
C79 C82 1.515(3)
C80 H80 0.9500
C80 C81 1.398(3)
C82 H82A 0.9900
C82 H82B 0.9900
C82 C83 1.520(3)
C83 C84 1.386(3)
C83 C88 1.396(3)
C84 H84 0.9500
C84 C85 1.394(3)
C85 C86 1.390(3)
C86 C87 1.391(3)
C86 C89 1.515(3)
C87 H87 0.9500
C87 C88 1.386(3)
C89 H89A 0.9900
C89 H89B 0.9900
C90 H90A 0.9900
C90 H90B 0.9900
C90 C91 1.502(4)
C91 H91A 0.9800
C91 H91B 0.9800
C91 H91C 0.9800
C92 H92A 0.9900
C92 H92B 0.9900
C92 C93 1.504(4)
C93 H93A 0.9800
C93 H93B 0.9800
C93 H93C 0.9800
C94 H94A 0.9900
C94 H94B 0.9900
C94 C95 1.503(4)
C95 H95A 0.9800
C95 H95B 0.9800
C95 H95C 0.9800
C96 H96A 0.9900
C96 H96B 0.9900
C97 H97A 0.9900
C97 H97B 0.9900
C97 C98 1.506(4)
C98 H98A 0.9800
C98 H98B 0.9800
C98 H98C 0.9800
C99 H99A 0.9900
C99 H99B 0.9900
C99 C100 1.507(4)
C100 H10A 0.9800
C100 H10B 0.9800
C100 H10C 0.9800
C101 H10D 0.9900
C101 H10E 0.9900
C101 C102 1.505(4)
C102 H10F 0.9800
C102 H10G 0.9800
C102 H10H 0.9800
C103 H10I 0.9900
C103 H10J 0.9900
C103 C104 1.502(4)
C104 H10K 0.9800
C104 H10L 0.9800
C104 H10M 0.9800
C105 H10N 0.9900
C105 H10O 0.9900
C105 C106 1.501(4)
C106 H10P 0.9800
C106 H10Q 0.9800
C106 H10R 0.9800
C107 H10S 0.9900
C107 H10T 0.9900
C107 C108 1.571(9)
C108 H10U 0.9800
C108 H10V 0.9800
C108 H10W 0.9800
C108 H10X 0.9800
C108 H10Y 0.9800
C108 H 0.9800
C108 C7B 1.499(6)
O21 C109 1.405(4)
O21 C112 1.265(5)
C109 H10Z 0.9900
C109 HA 0.9900
C109 C110 1.534(5)
C110 H11K 0.9900
C110 H11L 0.9900
C110 C111 1.479(5)
C111 H11M 0.9900
C111 H11N 0.9900
C111 C112 1.507(6)
C112 H11O 0.9900
C112 H11P 0.9900
O23 C117 1.488(6)
O23 C120 1.372(5)
C117 H11Q 0.9900
C117 H11R 0.9900
C117 C118 1.522(5)
C118 H11S 0.9900
C118 H11T 0.9900
C118 C119 1.481(6)
C119 H11U 0.9900
C119 H11V 0.9900
C119 C120 1.443(6)
C120 H12A 0.9900
C120 H12B 0.9900
O24 C121 1.366(5)
O24 C124 1.419(5)
C121 H12C 0.9900
C121 H12D 0.9900
C121 C122 1.481(5)
C122 H12E 0.9900
C122 H12F 0.9900
C122 C123 1.489(6)
C123 H12G 0.9900
C123 H12H 0.9900
C123 C124 1.437(5)
C124 H12I 0.9900
C124 H12J 0.9900
C113 H11A 0.9900
C113 H11B 0.9900
C113 H11C 0.9900
C113 H11D 0.9900
C113 C114 1.389(11)
C113 C116 1.665(14)
C113 C1A 1.495(11)
C113 O16B 1.430(9)
C114 H11E 0.9900
C114 H11F 0.9900
C114 O16 1.423(12)
O16 C115 1.367(14)
C115 H11G 0.9900
C115 H11H 0.9900
C115 C116 1.604(16)
C116 H11I 0.9900
C116 H11J 0.9900
C1A H1AA 0.9900
C1A H1AB 0.9900
C1A C14B 1.500(14)
C14B H14C 0.9900
C14B H14D 0.9900
C14B C15B 1.578(16)
C15B H15A 0.9900
C15B H15B 0.9900
C15B O16B 1.327(13)
C7B H7BA 0.9900
C7B H7BB 0.9900
C38B H38C 0.9900
C38B H38D 0.9900
C38B C39B 1.507(8)
C39B H39D 0.9800
C39B H39E 0.9800
C39B H39F 0.9800
